data_4325695
loop_
_publ_author_name
'Donald J. Darensbourg'
'Osit Karroonnirun'
'Stephanie J. Wilson'

_publ_section_title
;
 Ring-Opening Polymerization of Cyclic Esters and Trimethylene Carbonate
 Catalyzed by Aluminum Half-Salen Complexes
;
_journal_name_full 'Inorganic Chemistry'
_journal_page_first 6775
_journal_page_last 6787
_journal_paper_doi 10.1021/ic2008057
_journal_volume 50
_journal_year 2011
_chemical_formula_sum 'C150 H145 Al4 B2 Cl18 F48 N4 O18'
_chemical_formula_weight 3971.34
_chemical_name_systematic
; 
 ? 
;
_space_group_IT_number 14
_symmetry_cell_setting monoclinic
_symmetry_space_group_name_Hall '-P 2ybc'
_symmetry_space_group_name_H-M 'P 1 21/c 1'
_atom_sites_solution_hydrogens geom
_atom_sites_solution_primary direct
_atom_sites_solution_secondary difmap
_audit_creation_method SHELXL-97
_cell_angle_alpha 90.00
_cell_angle_beta 102.383(4)
_cell_angle_gamma 90.00
_cell_formula_units_Z 4
_cell_length_a 29.458(2)
_cell_length_b 20.3463(15)
_cell_length_c 30.256(2)
_cell_measurement_reflns_used 8736
_cell_measurement_temperature 110(2)
_cell_measurement_theta_max 60.59
_cell_measurement_theta_min 2.66
_cell_volume 17712(2)
_computing_cell_refinement 'GADDS (BRUKER-NONIUS, 2008)'
_computing_data_collection 'GADDS (BRUKER-NONIUS, 2008)'
_computing_data_reduction 'GADDS (BRUKER-NONIUS, 2008)'
_computing_molecular_graphics 'SHELXS-97 (Sheldrick, 2008)'
_computing_publication_material 'SHELXS-97 (Sheldrick, 2008)'
_computing_structure_refinement 'SHELXS-97 (Sheldrick, 2008)'
_computing_structure_solution 'SHELXS-97 (Sheldrick, 2008)'
_diffrn_ambient_temperature 110(2)
_diffrn_measured_fraction_theta_full 0.969
_diffrn_measured_fraction_theta_max 0.969
_diffrn_measurement_device_type Gadds
_diffrn_measurement_method 'omega scans'
_diffrn_radiation_monochromator graphite
_diffrn_radiation_source 'fine-focus sealed tube'
_diffrn_radiation_type CuK\a
_diffrn_radiation_wavelength 1.54178
_diffrn_reflns_av_R_equivalents 0.0959
_diffrn_reflns_av_sigmaI/netI 0.0744
_diffrn_reflns_limit_h_max 33
_diffrn_reflns_limit_h_min -31
_diffrn_reflns_limit_k_max 23
_diffrn_reflns_limit_k_min -23
_diffrn_reflns_limit_l_max 34
_diffrn_reflns_limit_l_min -33
_diffrn_reflns_number 129138
_diffrn_reflns_theta_full 60.90
_diffrn_reflns_theta_max 60.90
_diffrn_reflns_theta_min 2.64
_diffrn_standards_decay_% 0
_diffrn_standards_interval_count 0
_diffrn_standards_interval_time 0
_diffrn_standards_number 0
_exptl_absorpt_coefficient_mu 3.725
_exptl_absorpt_correction_T_max 0.7071
_exptl_absorpt_correction_T_min 0.6635
_exptl_absorpt_correction_type multi-scan
_exptl_absorpt_process_details 'SADABS; (Sheldrick, 2006)'
_exptl_crystal_colour colourless
_exptl_crystal_density_diffrn 1.489
_exptl_crystal_description block
_exptl_crystal_F_000 8068
_exptl_crystal_size_max 0.12
_exptl_crystal_size_mid 0.11
_exptl_crystal_size_min 0.10
_refine_diff_density_max 2.367
_refine_diff_density_min -1.045
_refine_diff_density_rms 0.158
_refine_ls_extinction_method none
_refine_ls_goodness_of_fit_ref 3.754
_refine_ls_hydrogen_treatment constr
_refine_ls_matrix_type full
_refine_ls_number_parameters 2194
_refine_ls_number_reflns 26167
_refine_ls_number_restraints 1005
_refine_ls_restrained_S_all 3.913
_refine_ls_R_factor_all 0.2258
_refine_ls_R_factor_gt 0.1655
_refine_ls_shift/su_max 0.009
_refine_ls_shift/su_mean 0.000
_refine_ls_structure_factor_coef Fsqd
_refine_ls_weighting_details 'calc w=1/[\s^2^(Fo^2^)+(0.0300P)^2^+2.0000P] where P=(Fo^2^+2Fc^2^)/3'
_refine_ls_weighting_scheme calc
_refine_ls_wR_factor_gt 0.3270
_refine_ls_wR_factor_ref 0.3404
_reflns_number_gt 16581
_reflns_number_total 26167
_reflns_threshold_expression >2sigma(I)
_cod_data_source_file ic2008057_si_002_8.cif
_cod_data_source_block allactide
_cod_database_code 4325695

loop_
_symmetry_equiv_pos_as_xyz
'x, y, z'
'-x, y+1/2, -z+1/2'
'-x, -y, -z'
'x, -y-1/2, z-1/2'

loop_
_atom_site_label
_atom_site_type_symbol
_atom_site_fract_x
_atom_site_fract_y
_atom_site_fract_z
_atom_site_U_iso_or_equiv
_atom_site_adp_type
_atom_site_occupancy
_atom_site_symmetry_multiplicity
_atom_site_calc_flag
_atom_site_refinement_flags
_atom_site_disorder_assembly
_atom_site_disorder_group
Al1 Al 0.19836(9) 0.37281(12) 0.46507(10) 0.0243(7) Uani 1 1 d . A .
Al2 Al 0.20868(9) 0.51464(12) 0.46892(10) 0.0219(7) Uani 1 1 d . A .
Al3 Al 0.31309(9) 0.35595(12) 0.46674(10) 0.0225(7) Uani 1 1 d . A .
Al4 Al 0.32376(9) 0.49770(12) 0.47429(10) 0.0224(7) Uani 1 1 d . A .
B1 B 0.1050(4) 0.4921(5) 0.6554(4) 0.029(3) Uani 1 1 d . . .
B2 B 0.5838(5) 0.9576(7) 0.2256(5) 0.052(4) Uani 1 1 d . . .
C1 C 0.1425(3) 0.2679(4) 0.4878(4) 0.028(2) Uani 1 1 d . . .
C2 C 0.1213(3) 0.2554(5) 0.4427(4) 0.035(3) Uani 1 1 d . . .
C3 C 0.0884(4) 0.2030(5) 0.4332(5) 0.052(3) Uani 1 1 d U . .
H3 H 0.0726 0.1958 0.4027 0.062 Uiso 1 1 calc R . .
C4 C 0.0791(4) 0.1642(6) 0.4649(5) 0.055(2) Uani 1 1 d U . .
C5 C 0.1025(4) 0.1758(5) 0.5099(4) 0.051(2) Uani 1 1 d U . .
H5 H 0.0961 0.1471 0.5325 0.061 Uiso 1 1 calc R . .
C6 C 0.1350(4) 0.2272(5) 0.5240(4) 0.035(3) Uani 1 1 d . . .
C7 C 0.1592(4) 0.2360(5) 0.5715(4) 0.042(3) Uani 1 1 d . . .
C8 C 0.1475(5) 0.1835(6) 0.6037(5) 0.063(4) Uani 1 1 d . . .
H8A H 0.1144 0.1860 0.6042 0.094 Uiso 1 1 calc R . .
H8B H 0.1661 0.1910 0.6342 0.094 Uiso 1 1 calc R . .
H8C H 0.1546 0.1399 0.5932 0.094 Uiso 1 1 calc R . .
C9 C 0.2118(4) 0.2368(6) 0.5775(4) 0.057(4) Uani 1 1 d . . .
H9A H 0.2221 0.1954 0.5662 0.086 Uiso 1 1 calc R . .
H9B H 0.2262 0.2417 0.6097 0.086 Uiso 1 1 calc R . .
H9C H 0.2210 0.2737 0.5605 0.086 Uiso 1 1 calc R . .
C10 C 0.1438(4) 0.3031(5) 0.5893(4) 0.053(3) Uani 1 1 d . . .
H10A H 0.1574 0.3395 0.5754 0.080 Uiso 1 1 calc R . .
H10B H 0.1546 0.3052 0.6223 0.080 Uiso 1 1 calc R . .
H10C H 0.1098 0.3064 0.5815 0.080 Uiso 1 1 calc R . .
C11 C 0.0412(4) 0.1099(6) 0.4545(4) 0.069(2) Uani 1 1 d DU . .
C15 C 0.1301(3) 0.2906(4) 0.4044(4) 0.032(3) Uani 1 1 d . . .
H15 H 0.1129 0.2797 0.3751 0.038 Uiso 1 1 calc R . .
C16 C 0.1710(3) 0.3715(4) 0.3691(4) 0.032(3) Uani 1 1 d . . .
H16A H 0.1453 0.3644 0.3425 0.039 Uiso 1 1 calc R . .
H16B H 0.2002 0.3552 0.3619 0.039 Uiso 1 1 calc R . .
C17 C 0.1752(4) 0.4441(5) 0.3819(3) 0.033(3) Uani 1 1 d . . .
H17A H 0.1929 0.4678 0.3625 0.040 Uiso 1 1 calc R . .
H17B H 0.1440 0.4642 0.3778 0.040 Uiso 1 1 calc R . .
C18 C 0.1665(3) 0.6376(5) 0.4416(3) 0.030(3) Uani 1 1 d D . .
C19 C 0.1708(3) 0.6611(4) 0.4867(3) 0.025(2) Uani 1 1 d . . .
C20 C 0.1606(3) 0.7265(4) 0.4952(4) 0.028(2) Uani 1 1 d . . .
H20 H 0.1625 0.7404 0.5255 0.034 Uiso 1 1 calc R . .
C21 C 0.1478(3) 0.7707(4) 0.4607(3) 0.025(2) Uani 1 1 d . . .
C22 C 0.1447(3) 0.7463(4) 0.4193(3) 0.030(3) Uani 1 1 d DU . .
H22 H 0.1347 0.7764 0.3952 0.036 Uiso 1 1 calc R . .
C23 C 0.1544(3) 0.6813(4) 0.4060(3) 0.028(2) Uani 1 1 d D . .
C24 C 0.1491(5) 0.6581(5) 0.3563(4) 0.053(3) Uani 1 1 d D . .
C25 C 0.1365(6) 0.7152(6) 0.3192(4) 0.086(5) Uani 1 1 d DU . .
H25A H 0.1276 0.7550 0.3335 0.130 Uiso 1 1 calc R . .
H25B H 0.1105 0.7010 0.2951 0.130 Uiso 1 1 calc R . .
H25C H 0.1636 0.7246 0.3063 0.130 Uiso 1 1 calc R . .
C26 C 0.1956(5) 0.6309(6) 0.3488(5) 0.069(4) Uani 1 1 d . . .
H26A H 0.2187 0.6662 0.3528 0.103 Uiso 1 1 calc R . .
H26B H 0.1913 0.6132 0.3180 0.103 Uiso 1 1 calc R . .
H26C H 0.2064 0.5958 0.3707 0.103 Uiso 1 1 calc R . .
C27 C 0.1106(4) 0.6059(6) 0.3458(4) 0.068(4) Uani 1 1 d . . .
H27A H 0.1200 0.5669 0.3646 0.102 Uiso 1 1 calc R . .
H27B H 0.1053 0.5936 0.3138 0.102 Uiso 1 1 calc R . .
H27C H 0.0818 0.6237 0.3523 0.102 Uiso 1 1 calc R . .
C28 C 0.1361(3) 0.8416(4) 0.4680(4) 0.033(3) Uani 1 1 d . . .
C29 C 0.1644(4) 0.8886(5) 0.4443(4) 0.042(3) Uani 1 1 d . . .
H29A H 0.1975 0.8843 0.4582 0.063 Uiso 1 1 calc R . .
H29B H 0.1544 0.9340 0.4476 0.063 Uiso 1 1 calc R . .
H29C H 0.1593 0.8774 0.4121 0.063 Uiso 1 1 calc R . .
C30 C 0.0827(3) 0.8517(5) 0.4473(4) 0.042(3) Uani 1 1 d . . .
H30A H 0.0767 0.8454 0.4144 0.064 Uiso 1 1 calc R . .
H30B H 0.0736 0.8964 0.4539 0.064 Uiso 1 1 calc R . .
H30C H 0.0646 0.8198 0.4605 0.064 Uiso 1 1 calc R . .
C31 C 0.1444(4) 0.8596(5) 0.5173(4) 0.043(3) Uani 1 1 d . . .
H31A H 0.1238 0.8336 0.5319 0.064 Uiso 1 1 calc R . .
H31B H 0.1379 0.9065 0.5202 0.064 Uiso 1 1 calc R . .
H31C H 0.1768 0.8505 0.5318 0.064 Uiso 1 1 calc R . .
C32 C 0.1849(3) 0.6183(4) 0.5255(3) 0.026(2) Uani 1 1 d U . .
H32 H 0.1831 0.6351 0.5544 0.032 Uiso 1 1 calc R . .
C33 C 0.2158(3) 0.5185(4) 0.5645(3) 0.025(2) Uani 1 1 d . . .
H33A H 0.1992 0.5313 0.5883 0.030 Uiso 1 1 calc R . .
H33B H 0.2496 0.5244 0.5764 0.030 Uiso 1 1 calc R . .
C34 C 0.2052(3) 0.4483(4) 0.5504(3) 0.025(2) Uani 1 1 d . . .
H34A H 0.2261 0.4183 0.5712 0.030 Uiso 1 1 calc R . .
H34B H 0.1727 0.4376 0.5516 0.030 Uiso 1 1 calc R . .
C35 C 0.3445(3) 0.2375(5) 0.4328(3) 0.026(2) Uani 1 1 d . A .
C36 C 0.3646(3) 0.2124(4) 0.4771(3) 0.024(2) Uani 1 1 d . . .
C40 C 0.3421(3) 0.1960(4) 0.3957(3) 0.027(2) Uani 1 1 d . . .
C41 C 0.3229(4) 0.2202(5) 0.3478(4) 0.042(3) Uani 1 1 d . . .
C42 C 0.3237(5) 0.1673(5) 0.3116(4) 0.069(4) Uani 1 1 d . . .
H42A H 0.3555 0.1508 0.3146 0.104 Uiso 1 1 calc R . .
H42B H 0.3130 0.1864 0.2814 0.104 Uiso 1 1 calc R . .
H42C H 0.3032 0.1310 0.3157 0.104 Uiso 1 1 calc R . .
C43 C 0.2709(4) 0.2416(6) 0.3429(4) 0.058(4) Uani 1 1 d . . .
H43A H 0.2536 0.2063 0.3539 0.087 Uiso 1 1 calc R . .
H43B H 0.2571 0.2506 0.3110 0.087 Uiso 1 1 calc R . .
H43C H 0.2695 0.2815 0.3608 0.087 Uiso 1 1 calc R . .
C44 C 0.3532(5) 0.2757(5) 0.3362(4) 0.057(4) Uani 1 1 d . . .
H44A H 0.3515 0.3135 0.3558 0.085 Uiso 1 1 calc R . .
H44B H 0.3422 0.2885 0.3045 0.085 Uiso 1 1 calc R . .
H44C H 0.3855 0.2606 0.3409 0.085 Uiso 1 1 calc R . .
C49 C 0.3670(3) 0.2511(5) 0.5170(4) 0.039(3) Uani 1 1 d . A .
H49 H 0.3831 0.2329 0.5449 0.047 Uiso 1 1 calc R . .
C14 C 0.0033(4) 0.1223(5) 0.4804(5) 0.066(3) Uani 1 1 d DU . .
H14A H -0.0213 0.0894 0.4718 0.099 Uiso 1 1 calc R . .
H14B H -0.0097 0.1663 0.4732 0.099 Uiso 1 1 calc R . .
H14C H 0.0164 0.1192 0.5130 0.099 Uiso 1 1 calc R . .
C12 C 0.0647(5) 0.0454(6) 0.4687(5) 0.095(4) Uani 1 1 d DU . .
H12A H 0.0785 0.0465 0.5011 0.142 Uiso 1 1 calc R . .
H12B H 0.0891 0.0379 0.4518 0.142 Uiso 1 1 calc R . .
H12C H 0.0418 0.0099 0.4623 0.142 Uiso 1 1 calc R . .
C13 C 0.0167(5) 0.1115(8) 0.4039(5) 0.103(4) Uani 1 1 d DU . .
H13A H -0.0065 0.0762 0.3977 0.154 Uiso 1 1 calc R . .
H13B H 0.0397 0.1052 0.3852 0.154 Uiso 1 1 calc R . .
H13C H 0.0013 0.1540 0.3968 0.154 Uiso 1 1 calc R . .
C50 C 0.3445(10) 0.3377(10) 0.5618(6) 0.034(4) Uani 0.52(3) 1 d PDU A 1
H50A H 0.3200 0.3142 0.5734 0.041 Uiso 0.52(3) 1 calc PR A 1
H50B H 0.3742 0.3333 0.5843 0.041 Uiso 0.52(3) 1 calc PR A 1
C51 C 0.3324(10) 0.4056(10) 0.5549(5) 0.033(4) Uani 0.52(3) 1 d PDU A 1
H51A H 0.3053 0.4148 0.5683 0.040 Uiso 0.52(3) 1 calc PR A 1
H51B H 0.3587 0.4326 0.5712 0.040 Uiso 0.52(3) 1 calc PR A 1
C50A C 0.3665(10) 0.3519(10) 0.5575(7) 0.034(4) Uani 0.48(3) 1 d PD A 2
H50C H 0.3587 0.3314 0.5846 0.041 Uiso 0.48(3) 1 calc PR A 2
H50D H 0.4008 0.3544 0.5625 0.041 Uiso 0.48(3) 1 calc PR A 2
C51A C 0.3483(9) 0.4165(11) 0.5531(6) 0.033(4) Uani 0.48(3) 1 d PD A 2
H51C H 0.3287 0.4238 0.5755 0.040 Uiso 0.48(3) 1 calc PR A 2
H51D H 0.3741 0.4488 0.5590 0.040 Uiso 0.48(3) 1 calc PR A 2
C52 C 0.3855(3) 0.5984(5) 0.5145(3) 0.025(2) Uani 1 1 d U A .
C53 C 0.3923(3) 0.6235(4) 0.4730(4) 0.030(3) Uani 1 1 d . . .
C54 C 0.4184(3) 0.6821(4) 0.4728(4) 0.039(3) Uani 1 1 d . . .
H54 H 0.4231 0.6985 0.4448 0.047 Uiso 1 1 calc R . .
C55 C 0.4366(4) 0.7147(5) 0.5106(4) 0.041(3) Uani 1 1 d . . .
C56 C 0.4270(3) 0.6916(5) 0.5501(5) 0.043(3) Uani 1 1 d . . .
H56 H 0.4384 0.7167 0.5767 0.051 Uiso 1 1 calc R . .
C57 C 0.4019(3) 0.6343(4) 0.5551(4) 0.031(3) Uani 1 1 d . . .
C58 C 0.3943(3) 0.6107(5) 0.6005(4) 0.038(3) Uani 1 1 d . . .
C59 C 0.4107(5) 0.6598(7) 0.6385(4) 0.075(4) Uani 1 1 d . . .
H59A H 0.3914 0.6994 0.6330 0.113 Uiso 1 1 calc R . .
H59B H 0.4432 0.6714 0.6396 0.113 Uiso 1 1 calc R . .
H59C H 0.4081 0.6401 0.6674 0.113 Uiso 1 1 calc R . .
C60 C 0.3409(4) 0.5989(5) 0.5985(4) 0.048(3) Uani 1 1 d . . .
H60A H 0.3299 0.5618 0.5784 0.073 Uiso 1 1 calc R . .
H60B H 0.3233 0.6385 0.5870 0.073 Uiso 1 1 calc R . .
H60C H 0.3362 0.5891 0.6289 0.073 Uiso 1 1 calc R . .
C61 C 0.4197(4) 0.5463(5) 0.6145(4) 0.045(3) Uani 1 1 d . . .
H61A H 0.4031 0.5214 0.6339 0.068 Uiso 1 1 calc R . .
H61B H 0.4513 0.5557 0.6313 0.068 Uiso 1 1 calc R . .
H61C H 0.4209 0.5204 0.5875 0.068 Uiso 1 1 calc R . .
C62 C 0.4660(5) 0.7795(7) 0.5106(6) 0.081(3) Uani 1 1 d U . .
C63 C 0.4356(6) 0.8362(7) 0.5048(6) 0.100(4) Uani 1 1 d U . .
H63A H 0.4544 0.8764 0.5089 0.151 Uiso 1 1 calc R . .
H63B H 0.4161 0.8349 0.5272 0.151 Uiso 1 1 calc R . .
H63C H 0.4159 0.8356 0.4742 0.151 Uiso 1 1 calc R . .
C64 C 0.5014(6) 0.7911(7) 0.5593(6) 0.102(4) Uani 1 1 d U . .
H64A H 0.5223 0.8278 0.5569 0.152 Uiso 1 1 calc R . .
H64B H 0.5197 0.7512 0.5681 0.152 Uiso 1 1 calc R . .
H64C H 0.4834 0.8014 0.5822 0.152 Uiso 1 1 calc R . .
C65 C 0.5029(6) 0.7676(8) 0.4824(6) 0.101(4) Uani 1 1 d U . .
H65A H 0.4894 0.7766 0.4505 0.152 Uiso 1 1 calc R . .
H65B H 0.5133 0.7218 0.4858 0.152 Uiso 1 1 calc R . .
H65C H 0.5294 0.7969 0.4929 0.152 Uiso 1 1 calc R . .
C66 C 0.3721(3) 0.5923(4) 0.4305(4) 0.029(2) Uani 1 1 d U . .
H66 H 0.3799 0.6096 0.4039 0.035 Uiso 1 1 calc R . .
C67 C 0.3241(4) 0.5160(5) 0.3814(4) 0.034(3) Uani 1 1 d . . .
H67A H 0.3440 0.5259 0.3597 0.041 Uiso 1 1 calc R . .
H67B H 0.2929 0.5351 0.3696 0.041 Uiso 1 1 calc R . .
C68 C 0.3202(4) 0.4407(4) 0.3871(4) 0.035(3) Uani 1 1 d . A .
H68A H 0.2940 0.4229 0.3641 0.042 Uiso 1 1 calc R . .
H68B H 0.3492 0.4188 0.3836 0.042 Uiso 1 1 calc R . .
C69 C 0.1610(3) 0.5087(5) 0.6669(3) 0.029(3) Uani 1 1 d . . .
C70 C 0.1966(3) 0.4626(5) 0.6663(3) 0.030(2) Uani 1 1 d . . .
H70 H 0.1877 0.4185 0.6586 0.036 Uiso 1 1 calc R . .
C71 C 0.2424(3) 0.4765(5) 0.6758(3) 0.033(3) Uani 1 1 d . C .
C72 C 0.2570(4) 0.5408(6) 0.6856(4) 0.043(3) Uani 1 1 d . . .
H72 H 0.2892 0.5510 0.6930 0.052 Uiso 1 1 calc R . .
C73 C 0.2245(4) 0.5892(5) 0.6845(4) 0.045(3) Uani 1 1 d . . .
C74 C 0.1783(3) 0.5730(5) 0.6762(3) 0.038(3) Uani 1 1 d . . .
H74 H 0.1565 0.6073 0.6766 0.045 Uiso 1 1 calc R . .
C75 C 0.2786(4) 0.4244(5) 0.6754(4) 0.047(3) Uani 1 1 d DU . .
C76 C 0.2394(6) 0.6579(8) 0.6925(8) 0.094(4) Uani 1 1 d U . .
C77 C 0.0940(3) 0.4165(5) 0.6631(3) 0.028(2) Uani 1 1 d . . .
C78 C 0.1194(3) 0.3775(5) 0.6990(3) 0.033(3) Uani 1 1 d . . .
H78 H 0.1438 0.3991 0.7195 0.040 Uiso 1 1 calc R . .
C79 C 0.1132(4) 0.3150(5) 0.7072(4) 0.042(3) Uani 1 1 d . C .
C80 C 0.0721(4) 0.2818(5) 0.6815(4) 0.042(3) Uani 1 1 d . . .
H80 H 0.0651 0.2375 0.6874 0.050 Uiso 1 1 calc R . .
C81 C 0.0437(3) 0.3185(5) 0.6481(4) 0.034(3) Uani 1 1 d . . .
C82 C 0.0544(3) 0.3816(5) 0.6391(3) 0.035(3) Uani 1 1 d . . .
H82 H 0.0341 0.4039 0.6152 0.042 Uiso 1 1 calc R . .
C83 C 0.1435(4) 0.2767(5) 0.7428(4) 0.057(4) Uani 1 1 d DU . .
C84 C 0.0026(5) 0.2845(6) 0.6181(4) 0.047(3) Uani 1 1 d . . .
C85 C 0.0864(3) 0.5173(5) 0.6023(3) 0.029(2) Uani 1 1 d . . .
C86 C 0.0839(3) 0.4786(5) 0.5635(3) 0.025(2) Uani 1 1 d . . .
H86 H 0.0911 0.4331 0.5671 0.030 Uiso 1 1 calc R . .
C87 C 0.0715(3) 0.5039(5) 0.5203(3) 0.030(2) Uani 1 1 d . . .
C88 C 0.0595(3) 0.5694(5) 0.5118(4) 0.029(2) Uani 1 1 d . . .
H88 H 0.0502 0.5862 0.4820 0.035 Uiso 1 1 calc R . .
C89 C 0.0620(4) 0.6084(5) 0.5492(4) 0.040(3) Uani 1 1 d . . .
C90 C 0.0760(3) 0.5854(5) 0.5925(3) 0.032(3) Uani 1 1 d . . .
H90 H 0.0789 0.6155 0.6170 0.038 Uiso 1 1 calc R . .
C91 C 0.0694(4) 0.4592(5) 0.4800(3) 0.033(3) Uani 1 1 d . . .
C92 C 0.0496(5) 0.6790(5) 0.5436(4) 0.051(3) Uani 1 1 d . . .
C93 C 0.0782(3) 0.5320(5) 0.6883(3) 0.032(3) Uani 1 1 d . . .
C94 C 0.0303(3) 0.5505(5) 0.6756(4) 0.036(3) Uani 1 1 d . . .
H94 H 0.0135 0.5405 0.6460 0.043 Uiso 1 1 calc R . .
C95 C 0.0082(4) 0.5813(6) 0.7039(4) 0.046(3) Uani 1 1 d . C .
C96 C 0.0300(4) 0.5959(6) 0.7473(4) 0.053(3) Uani 1 1 d . . .
H96 H 0.0138 0.6186 0.7666 0.064 Uiso 1 1 calc R . .
C97 C 0.0749(4) 0.5778(5) 0.7626(4) 0.040(3) Uani 1 1 d . . .
C98 C 0.0991(3) 0.5449(5) 0.7336(3) 0.034(3) Uani 1 1 d . . .
H98 H 0.1302 0.5313 0.7450 0.041 Uiso 1 1 calc R . .
C99 C -0.0438(5) 0.6005(6) 0.6864(4) 0.074(4) Uani 1 1 d D . .
C100 C 0.1007(5) 0.5908(7) 0.8095(4) 0.054(3) Uani 1 1 d . . .
C101 C 0.5552(5) 0.9885(7) 0.2601(5) 0.077(3) Uani 1 1 d U . .
C102 C 0.5771(5) 1.0133(8) 0.3046(5) 0.089(3) Uani 1 1 d U . .
H102 H 0.6099 1.0101 0.3138 0.106 Uiso 1 1 calc R . .
C103 C 0.5526(6) 1.0419(9) 0.3346(6) 0.102(3) Uani 1 1 d DU . .
C104 C 0.5017(6) 1.0364(8) 0.3222(6) 0.095(3) Uani 1 1 d U . .
H104 H 0.4835 1.0493 0.3431 0.115 Uiso 1 1 calc R . .
C105 C 0.4799(5) 1.0119(8) 0.2794(6) 0.090(3) Uani 1 1 d DU . .
C106 C 0.5047(5) 0.9904(5) 0.2510(4) 0.059(4) Uani 1 1 d . . .
H106 H 0.4884 0.9749 0.2224 0.071 Uiso 1 1 calc R . .
C107 C 0.5795(8) 1.0670(12) 0.3836(7) 0.123(3) Uani 1 1 d DU . .
C108 C 0.4255(6) 1.0121(10) 0.2651(7) 0.099(3) Uani 1 1 d DU . .
C109 C 0.6364(5) 0.9907(7) 0.2329(5) 0.068(2) Uani 1 1 d U . .
C110 C 0.6437(5) 1.0570(7) 0.2350(5) 0.079(3) Uani 1 1 d U . .
H110 H 0.6175 1.0848 0.2333 0.095 Uiso 1 1 calc R . .
C111 C 0.6869(6) 1.0861(9) 0.2394(6) 0.095(2) Uani 1 1 d U . .
C112 C 0.7253(6) 1.0506(8) 0.2403(5) 0.086(3) Uani 1 1 d U . .
H112 H 0.7546 1.0714 0.2430 0.103 Uiso 1 1 calc R . .
C113 C 0.7213(5) 0.9828(8) 0.2371(5) 0.080(2) Uani 1 1 d U . .
C114 C 0.6778(4) 0.9552(7) 0.2312(4) 0.066(2) Uani 1 1 d U . .
H114 H 0.6751 0.9093 0.2257 0.079 Uiso 1 1 calc R . .
C115 C 0.6883(9) 1.1594(11) 0.2362(9) 0.123(3) Uani 1 1 d U . .
C116 C 0.7615(6) 0.9364(10) 0.2388(7) 0.097(3) Uani 1 1 d U . .
C117 C 0.5868(4) 0.8779(5) 0.2369(4) 0.043(3) Uani 1 1 d . . .
C118 C 0.6178(4) 0.8543(5) 0.2751(4) 0.047(3) Uani 1 1 d . . .
H118 H 0.6378 0.8849 0.2935 0.056 Uiso 1 1 calc R . .
C119 C 0.6210(5) 0.7896(6) 0.2876(5) 0.064(4) Uani 1 1 d . . .
C120 C 0.5891(5) 0.7432(7) 0.2622(5) 0.076(5) Uani 1 1 d . . .
H120 H 0.5916 0.6975 0.2687 0.091 Uiso 1 1 calc R . .
C121 C 0.5549(4) 0.7672(6) 0.2285(4) 0.059(4) Uani 1 1 d . . .
C122 C 0.5544(4) 0.8324(5) 0.2150(4) 0.058(4) Uani 1 1 d . . .
H122 H 0.5312 0.8464 0.1899 0.069 Uiso 1 1 calc R . .
C123 C 0.6569(6) 0.7657(8) 0.3266(6) 0.083(5) Uani 1 1 d . . .
C124 C 0.5215(7) 0.7206(9) 0.2011(7) 0.099(5) Uani 1 1 d U . .
C125 C 0.5594(4) 0.9755(5) 0.1728(4) 0.045(3) Uani 1 1 d . . .
C126 C 0.5641(3) 0.9370(5) 0.1346(3) 0.033(3) Uani 1 1 d . . .
C127 C 0.5467(3) 0.9587(5) 0.0906(4) 0.036(3) Uani 1 1 d . . .
C128 C 0.5248(4) 1.0197(5) 0.0820(4) 0.040(3) Uani 1 1 d . . .
C129 C 0.5212(4) 1.0580(5) 0.1188(4) 0.040(3) Uani 1 1 d . . .
C130 C 0.5386(4) 1.0375(5) 0.1618(4) 0.038(3) Uani 1 1 d . . .
C131 C 0.5509(4) 0.9162(5) 0.0513(4) 0.043(3) Uani 1 1 d . . .
C132 C 0.4973(5) 1.1232(6) 0.1116(4) 0.050(3) Uani 1 1 d . . .
C133 C 0.2373(7) 0.1550(10) 0.4528(7) 0.099(3) Uani 1 1 d U B .
C134 C 0.2157(7) 0.0932(8) 0.4255(7) 0.107(3) Uani 1 1 d U . .
H134 H 0.2400 0.0716 0.4118 0.128 Uiso 1 1 calc R . .
C135 C 0.2277(6) 0.0433(9) 0.5005(8) 0.121(3) Uani 1 1 d DU . .
C136 C 0.2735(6) 0.0844(8) 0.5055(7) 0.114(3) Uani 1 1 d DU B .
H136 H 0.2933 0.0653 0.4857 0.137 Uiso 1 1 calc R . .
C137 C 0.1749(5) 0.1048(7) 0.3904(5) 0.084(5) Uani 1 1 d . . .
H13D H 0.1509 0.1258 0.4035 0.126 Uiso 1 1 calc R . .
H13E H 0.1632 0.0628 0.3766 0.126 Uiso 1 1 calc R . .
H13F H 0.1829 0.1336 0.3673 0.126 Uiso 1 1 calc R . .
C138 C 0.2993(6) 0.0814(8) 0.5545(6) 0.101(5) Uani 1 1 d U . .
H13G H 0.2772 0.0731 0.5738 0.152 Uiso 1 1 calc R B .
H13H H 0.3152 0.1233 0.5630 0.152 Uiso 1 1 calc R . .
H13I H 0.3223 0.0458 0.5582 0.152 Uiso 1 1 calc R . .
C139 C 0.2878(6) 0.7184(9) 0.4735(8) 0.1157(8) Uani 1 1 d DU . .
O13 O 0.2251(7) -0.0030(11) 0.5205(7) 0.132(4) Uani 0.626(14) 1 d PDU B 1
C140 C 0.3159(9) 0.7730(10) 0.4623(10) 0.1158(6) Uani 0.626(14) 1 d PDU B 1
H140 H 0.3499 0.7682 0.4755 0.139 Uiso 0.626(14) 1 calc PR B 1
C141 C 0.2936(11) 0.8478(8) 0.5111(7) 0.1163(9) Uani 0.626(14) 1 d PDU B 1
O18 O 0.2887(8) 0.8999(8) 0.5228(6) 0.1166(11) Uani 0.626(14) 1 d PDU B 1
C143 C 0.3039(11) 0.7747(17) 0.4095(10) 0.1157(8) Uani 0.626(14) 1 d PDU B 1
H14D H 0.2700 0.7743 0.3987 0.174 Uiso 0.626(14) 1 calc PR B 1
H14E H 0.3173 0.7361 0.3977 0.174 Uiso 0.626(14) 1 calc PR B 1
H14F H 0.3167 0.8147 0.3989 0.174 Uiso 0.626(14) 1 calc PR B 1
O13A O 0.2077(9) 0.0381(18) 0.5286(7) 0.132(4) Uani 0.374(14) 1 d PDU B 2
C240 C 0.2838(18) 0.7770(12) 0.4433(10) 0.1158(6) Uani 0.374(14) 1 d PDU B 2
H240 H 0.2493 0.7829 0.4363 0.139 Uiso 0.374(14) 1 calc PR B 2
C241 C 0.3029(14) 0.8474(8) 0.5132(9) 0.1163(9) Uani 0.374(14) 1 d PDU B 2
O18A O 0.3185(12) 0.8957(12) 0.5248(9) 0.1166(11) Uani 0.374(14) 1 d PDU B 2
C243 C 0.2916(17) 0.764(3) 0.3948(14) 0.1157(8) Uani 0.374(14) 1 d PDU B 2
H24A H 0.3250 0.7614 0.3957 0.174 Uiso 0.374(14) 1 calc PR B 2
H24B H 0.2782 0.8005 0.3749 0.174 Uiso 0.374(14) 1 calc PR B 2
H24C H 0.2765 0.7230 0.3832 0.174 Uiso 0.374(14) 1 calc PR B 2
C142 C 0.2989(6) 0.7876(7) 0.5376(6) 0.1167(9) Uani 1 1 d DU . .
H142 H 0.3335 0.7839 0.5452 0.140 Uiso 1 1 calc R B 1
C144 C 0.2895(6) 0.7904(8) 0.5834(6) 0.1172(11) Uani 1 1 d DU B .
H14H H 0.2558 0.7888 0.5814 0.176 Uiso 1 1 calc R . .
H14G H 0.3020 0.8313 0.5982 0.176 Uiso 1 1 calc R . .
H14I H 0.3043 0.7528 0.6011 0.176 Uiso 1 1 calc R . .
F1 F 0.2257(3) 0.6822(4) 0.7297(4) 0.120(3) Uani 1 1 d U . .
F2 F 0.2839(3) 0.6695(4) 0.7005(4) 0.110(3) Uani 1 1 d U . .
F3 F 0.2204(4) 0.6979(4) 0.6609(4) 0.128(4) Uani 1 1 d U . .
F4 F 0.2605(3) 0.3697(5) 0.6550(5) 0.081(4) Uani 0.764(8) 1 d PDU C 1
F5 F 0.3093(4) 0.4426(6) 0.6522(4) 0.075(4) Uani 0.764(8) 1 d PDU C 1
F6 F 0.3028(5) 0.4080(6) 0.7158(4) 0.075(4) Uani 0.764(8) 1 d PDU C 1
F7 F 0.1792(4) 0.2511(7) 0.7279(4) 0.105(5) Uani 0.764(8) 1 d PDU C 1
F8 F 0.1649(4) 0.3154(5) 0.7766(4) 0.085(4) Uani 0.764(8) 1 d PDU C 1
F9 F 0.1238(4) 0.2296(6) 0.7612(4) 0.083(4) Uani 0.764(8) 1 d PDU C 1
F19 F -0.0550(4) 0.6089(7) 0.6425(3) 0.087(4) Uani 0.764(8) 1 d PDU C 1
F20 F -0.0712(3) 0.5510(5) 0.6942(5) 0.094(4) Uani 0.764(8) 1 d PD C 1
F21 F -0.0564(4) 0.6521(5) 0.7059(4) 0.083(4) Uani 0.764(8) 1 d PDU C 1
F4A F 0.2618(11) 0.3695(12) 0.6905(13) 0.081(4) Uani 0.236(8) 1 d PD C 2
F5A F 0.2957(17) 0.413(2) 0.6397(12) 0.075(4) Uani 0.236(8) 1 d PD C 2
F6A F 0.3107(17) 0.437(2) 0.7125(12) 0.075(4) Uani 0.236(8) 1 d PD C 2
F7A F 0.1809(11) 0.305(2) 0.7672(17) 0.105(5) Uani 0.236(8) 1 d PD C 2
F8A F 0.1257(11) 0.273(2) 0.7792(8) 0.085(4) Uani 0.236(8) 1 d PD C 2
F9A F 0.1451(14) 0.2130(9) 0.7359(14) 0.083(4) Uani 0.236(8) 1 d PD C 2
F19A F -0.0618(12) 0.620(2) 0.7198(8) 0.087(4) Uani 0.236(8) 1 d PD C 2
F20A F -0.0412(11) 0.6520(16) 0.6606(12) 0.094(4) Uani 0.236(8) 1 d PD C 2
F21A F -0.0688(10) 0.5566(13) 0.6631(13) 0.083(4) Uani 0.236(8) 1 d PD C 2
F10 F 0.0154(2) 0.2450(3) 0.5879(2) 0.066(2) Uani 1 1 d . . .
F11 F -0.0196(2) 0.2462(4) 0.6427(2) 0.073(2) Uani 1 1 d . . .
F12 F -0.0282(2) 0.3256(3) 0.5952(2) 0.0565(18) Uani 1 1 d . . .
F13 F 0.0627(2) 0.3959(3) 0.4885(2) 0.0526(17) Uani 1 1 d . . .
F14 F 0.0368(2) 0.4757(3) 0.4441(2) 0.0516(17) Uani 1 1 d . . .
F15 F 0.11031(19) 0.4604(3) 0.4655(2) 0.0488(17) Uani 1 1 d . . .
F16 F 0.0350(4) 0.6979(4) 0.5011(3) 0.112(3) Uani 1 1 d U . .
F17 F 0.0167(2) 0.6970(3) 0.5660(3) 0.064(2) Uani 1 1 d . . .
F18 F 0.0859(3) 0.7196(3) 0.5613(3) 0.085(3) Uani 1 1 d . . .
F22 F 0.0811(3) 0.6384(4) 0.8303(2) 0.078(2) Uani 1 1 d . . .
F23 F 0.1070(4) 0.5383(4) 0.8346(3) 0.116(4) Uani 1 1 d U . .
F24 F 0.1436(3) 0.6142(5) 0.8124(3) 0.099(3) Uani 1 1 d . . .
F25 F 0.4074(3) 0.9615(5) 0.2421(4) 0.123(3) Uani 1 1 d U . .
F26 F 0.4047(3) 1.0292(5) 0.2959(3) 0.117(3) Uani 1 1 d U . .
F27 F 0.4135(3) 1.0596(5) 0.2319(3) 0.112(3) Uani 1 1 d U . .
F28 F 0.5474(4) 1.0600(6) 0.4096(4) 0.145(4) Uani 1 1 d U . .
F29 F 0.6112(5) 1.0304(7) 0.3966(4) 0.166(4) Uani 1 1 d U . .
F30 F 0.5869(4) 1.1347(7) 0.3745(4) 0.145(3) Uani 1 1 d U . .
F31 F 0.7310(5) 1.1829(6) 0.2474(5) 0.166(4) Uani 1 1 d U . .
F32 F 0.6673(5) 1.1885(6) 0.2633(5) 0.154(4) Uani 1 1 d U . .
F33 F 0.6711(5) 1.1853(6) 0.1975(5) 0.166(4) Uani 1 1 d U . .
F34 F 0.7993(4) 0.9724(6) 0.2341(4) 0.144(3) Uani 1 1 d U . .
F35 F 0.7777(3) 0.9121(5) 0.2770(4) 0.123(3) Uani 1 1 d U . .
F36 F 0.7583(3) 0.8919(5) 0.2087(4) 0.128(3) Uani 1 1 d U . .
F37 F 0.7000(4) 0.7702(5) 0.3157(4) 0.137(4) Uani 1 1 d U . .
F38 F 0.6553(5) 0.7972(5) 0.3638(4) 0.159(5) Uani 1 1 d U . .
F39 F 0.6545(3) 0.7046(4) 0.3361(3) 0.081(2) Uani 1 1 d . . .
F40 F 0.5431(4) 0.6727(6) 0.1779(4) 0.144(4) Uani 1 1 d U . .
F41 F 0.5095(4) 0.6712(5) 0.2295(4) 0.134(4) Uani 1 1 d U . .
F42 F 0.4923(5) 0.7353(5) 0.1745(5) 0.180(6) Uani 1 1 d U . .
F43 F 0.5703(3) 0.8582(3) 0.0630(2) 0.072(2) Uani 1 1 d . . .
F44 F 0.50969(19) 0.9037(3) 0.0240(2) 0.0461(16) Uani 1 1 d . . .
F45 F 0.5762(2) 0.9438(4) 0.0248(3) 0.076(2) Uani 1 1 d . . .
F46 F 0.5300(3) 1.1727(3) 0.1230(2) 0.073(2) Uani 1 1 d . . .
F47 F 0.4774(3) 1.1355(3) 0.0691(3) 0.082(2) Uani 1 1 d . . .
F48 F 0.4673(3) 1.1315(3) 0.1366(3) 0.074(2) Uani 1 1 d . . .
N1 N 0.1615(2) 0.3378(3) 0.4088(3) 0.025(2) Uani 1 1 d . . .
N2 N 0.2000(2) 0.5585(3) 0.5235(2) 0.0219(18) Uani 1 1 d . . .
N3 N 0.3491(3) 0.3095(4) 0.5181(3) 0.034(2) Uani 1 1 d D . .
N4 N 0.3445(3) 0.5435(4) 0.4260(3) 0.0261(19) Uani 1 1 d . . .
O1 O 0.17101(19) 0.3215(3) 0.4981(2) 0.0262(16) Uani 1 1 d . . .
O2 O 0.19900(19) 0.4477(3) 0.4285(2) 0.0243(15) Uani 1 1 d . . .
O3 O 0.1757(2) 0.5739(3) 0.4341(2) 0.0256(15) Uani 1 1 d . . .
O4 O 0.21177(19) 0.4403(3) 0.5062(2) 0.0229(15) Uani 1 1 d . . .
O5 O 0.3285(2) 0.3000(3) 0.4282(2) 0.0289(16) Uani 1 1 d . . .
O6 O 0.3218(2) 0.4251(3) 0.5093(2) 0.0244(15) Uani 1 1 d D . .
O7 O 0.36320(19) 0.5419(3) 0.5160(2) 0.0216(14) Uani 1 1 d U . .
O8 O 0.3125(2) 0.4302(3) 0.4316(2) 0.0260(16) Uani 1 1 d . . .
O9 O 0.25343(19) 0.3336(3) 0.4657(2) 0.0250(16) Uani 1 1 d . . .
H9D H 0.2493 0.2934 0.4581 0.038 Uiso 1 1 d R A .
O10 O 0.26885(18) 0.5368(3) 0.4710(2) 0.0244(15) Uani 1 1 d . . .
H10D H 0.2704 0.5779 0.4663 0.037 Uiso 1 1 d R A .
O11 O 0.2328(3) 0.2058(5) 0.4414(4) 0.095(3) Uani 1 1 d U . .
O12 O 0.2628(4) 0.1460(5) 0.4934(4) 0.101(3) Uani 1 1 d DU . .
O14 O 0.2040(4) 0.0509(6) 0.4584(5) 0.119(3) Uani 1 1 d DU B .
O15 O 0.2870(4) 0.7254(5) 0.5153(5) 0.1161(9) Uani 1 1 d DU B .
O16 O 0.2977(4) 0.8368(5) 0.4698(5) 0.1159(8) Uani 1 1 d DU . .
O17 O 0.2807(3) 0.6676(5) 0.4567(4) 0.097(4) Uani 1 1 d U B .
C150 C 0.2463(5) 0.5512(8) 0.8142(5) 0.088(5) Uiso 1 1 d D . .
H150 H 0.2293 0.5869 0.7947 0.106 Uiso 1 1 calc R D 1
C151 C 0.0223(4) 0.3788(5) 0.7608(6) 0.097(5) Uiso 1 1 d D . .
H151 H 0.0310 0.3826 0.7307 0.116 Uiso 1 1 calc R . .
C152 C 0.0644(5) 0.0351(7) 0.6503(5) 0.076(4) Uiso 1 1 d D . .
H152 H 0.0479 -0.0036 0.6598 0.091 Uiso 1 1 calc R E 1
C153 C 0.1261(11) 0.8025(8) 0.6825(6) 0.223(13) Uiso 1 1 d D . .
H153 H 0.1587 0.7872 0.6944 0.268 Uiso 1 1 calc R F 1
C154 C 0.2420(6) -0.0423(8) 0.6139(10) 0.201(12) Uiso 1 1 d D . .
H154 H 0.2377 -0.0463 0.5803 0.242 Uiso 1 1 calc R G 1
Cl1 Cl 0.24437(14) 0.5622(2) 0.87215(14) 0.0891(12) Uiso 1 1 d . H .
Cl2 Cl 0.22431(14) 0.4731(2) 0.79626(14) 0.0930(12) Uiso 1 1 d . H .
Cl3 Cl 0.3057(2) 0.5428(4) 0.8066(3) 0.0825(17) Uiso 0.578(5) 1 d PD H 1
Cl7 Cl 0.0839(3) 0.0167(4) 0.5983(3) 0.114(2) Uiso 0.578(5) 1 d P H 1
Cl8 Cl 0.0264(3) 0.0888(5) 0.6229(3) 0.116(2) Uiso 0.578(5) 1 d P H 1
Cl9 Cl 0.1049(4) 0.0594(6) 0.6915(4) 0.140(3) Uiso 0.578(5) 1 d P H 1
Cl12 Cl 0.1320(7) 0.8103(10) 0.6276(6) 0.267(7) Uiso 0.578(5) 1 d PD H 1
Cl13 Cl 0.2999(4) -0.0441(7) 0.6472(4) 0.166(4) Uiso 0.578(5) 1 d PD H 1
Cl14 Cl 0.2078(5) -0.0943(8) 0.6418(5) 0.199(4) Uiso 0.578(5) 1 d PD H 1
Cl15 Cl 0.2329(11) 0.0390(11) 0.6374(9) 0.358(10) Uiso 0.578(5) 1 d PD H 1
Cl3A Cl 0.3022(3) 0.5764(5) 0.8062(3) 0.0825(17) Uiso 0.422(5) 1 d PD H 2
Cl7A Cl 0.1037(5) 0.0080(6) 0.6228(5) 0.114(2) Uiso 0.422(5) 1 d P H 2
Cl8A Cl 0.0131(5) 0.0845(7) 0.6412(5) 0.116(2) Uiso 0.422(5) 1 d P H 2
Cl9A Cl 0.0893(6) 0.0747(8) 0.7042(6) 0.140(3) Uiso 0.422(5) 1 d P H 2
Cl22 Cl 0.0876(9) 0.8334(13) 0.6344(9) 0.267(7) Uiso 0.422(5) 1 d PD H 2
Cl23 Cl 0.2812(6) 0.0146(8) 0.6499(5) 0.166(4) Uiso 0.422(5) 1 d PD H 2
Cl24 Cl 0.2348(8) -0.1249(8) 0.6372(7) 0.199(4) Uiso 0.422(5) 1 d PD H 2
Cl25 Cl 0.1845(9) -0.0173(19) 0.6194(13) 0.358(10) Uiso 0.422(5) 1 d PD H 2
Cl4 Cl 0.07331(19) 0.3859(3) 0.80301(19) 0.1327(18) Uiso 1 1 d D . .
Cl5 Cl -0.0016(2) 0.2994(3) 0.7645(2) 0.165(2) Uiso 1 1 d D . .
Cl6 Cl -0.0167(2) 0.4370(3) 0.7639(2) 0.143(2) Uiso 1 1 d D . .
Cl10 Cl 0.1003(3) 0.7308(4) 0.6951(2) 0.173(2) Uiso 1 1 d D H .
Cl11 Cl 0.1335(3) 0.8775(5) 0.7092(3) 0.240(4) Uiso 1 1 d D H .
C155 C 0.5165(10) 0.8506(13) 0.3408(8) 0.127(11) Uiso 0.488(7) 1 d PD I 1
H155 H 0.5357 0.8795 0.3253 0.153 Uiso 0.488(7) 1 calc PR I 1
Cl16 Cl 0.4730(8) 0.8112(10) 0.3008(7) 0.360(10) Uiso 0.488(7) 1 d PD I 1
Cl17 Cl 0.5502(6) 0.7884(7) 0.3697(6) 0.204(5) Uiso 0.488(7) 1 d PD I 1
Cl18 Cl 0.4911(7) 0.8961(8) 0.3771(6) 0.226(5) Uiso 0.488(7) 1 d PD I 1
C255 C 0.4745(7) 0.8492(17) 0.3190(7) 0.127(11) Uiso 0.512(7) 1 d PD I 2
H255 H 0.4853 0.8921 0.3088 0.153 Uiso 0.512(7) 1 calc PR I 2
Cl26 Cl 0.4484(7) 0.8031(10) 0.2719(6) 0.360(10) Uiso 0.512(7) 1 d PD I 2
Cl27 Cl 0.5219(6) 0.8053(8) 0.3481(6) 0.204(5) Uiso 0.512(7) 1 d PD I 2
Cl28 Cl 0.4358(6) 0.8634(9) 0.3531(6) 0.226(5) Uiso 0.512(7) 1 d PD I 2
C38 C 0.3795(4) 0.1078(5) 0.4470(4) 0.033(3) Uani 1 1 d . . .
C39 C 0.3589(3) 0.1326(4) 0.4044(4) 0.032(3) Uani 1 1 d . . .
H39 H 0.3562 0.1037 0.3793 0.039 Uiso 1 1 calc R . .
C37 C 0.3819(3) 0.1482(5) 0.4828(4) 0.036(3) Uani 1 1 d . . .
H37 H 0.3957 0.1328 0.5123 0.044 Uiso 1 1 calc R . .
C45 C 0.3988(6) 0.0375(7) 0.4525(6) 0.085(3) Uani 1 1 d U . .
C46 C 0.4357(6) 0.0305(7) 0.4959(5) 0.105(5) Uani 1 1 d U . .
H46A H 0.4213 0.0365 0.5220 0.157 Uiso 1 1 calc R . .
H46B H 0.4598 0.0638 0.4965 0.157 Uiso 1 1 calc R . .
H46C H 0.4496 -0.0134 0.4971 0.157 Uiso 1 1 calc R . .
C47 C 0.3654(6) -0.0130(7) 0.4338(6) 0.108(5) Uani 1 1 d U . .
H47A H 0.3790 -0.0564 0.4422 0.162 Uiso 1 1 calc R . .
H47B H 0.3574 -0.0090 0.4008 0.162 Uiso 1 1 calc R . .
H47C H 0.3373 -0.0077 0.4459 0.162 Uiso 1 1 calc R . .
C48 C 0.4377(6) 0.0353(7) 0.4213(6) 0.104(4) Uani 1 1 d U . .
H48A H 0.4588 -0.0017 0.4308 0.156 Uiso 1 1 calc R . .
H48B H 0.4554 0.0764 0.4250 0.156 Uiso 1 1 calc R . .
H48C H 0.4222 0.0298 0.3895 0.156 Uiso 1 1 calc R . .

loop_
_atom_site_aniso_label
_atom_site_aniso_U_11
_atom_site_aniso_U_22
_atom_site_aniso_U_33
_atom_site_aniso_U_23
_atom_site_aniso_U_13
_atom_site_aniso_U_12
Al1 0.0147(15) 0.0140(14) 0.0432(19) -0.0019(13) 0.0038(14) 0.0010(11)
Al2 0.0188(16) 0.0115(14) 0.0351(18) -0.0005(13) 0.0049(13) 0.0010(11)
Al3 0.0122(15) 0.0179(15) 0.0361(18) 0.0019(13) 0.0026(13) 0.0001(11)
Al4 0.0138(15) 0.0143(14) 0.0380(18) -0.0006(13) 0.0031(13) -0.0003(11)
B1 0.024(7) 0.019(6) 0.044(8) -0.007(6) 0.008(6) -0.001(5)
B2 0.056(10) 0.043(8) 0.052(9) 0.003(7) -0.002(8) 0.011(7)
C1 0.021(6) 0.013(5) 0.051(7) -0.001(5) 0.012(5) 0.000(4)
C2 0.023(6) 0.023(6) 0.061(8) -0.017(6) 0.010(6) -0.005(4)
C3 0.060(5) 0.029(5) 0.076(6) -0.023(5) 0.036(5) -0.023(4)
C4 0.065(5) 0.033(4) 0.079(5) -0.020(4) 0.038(4) -0.025(3)
C5 0.062(5) 0.026(4) 0.077(6) -0.014(5) 0.042(5) -0.019(4)
C6 0.046(7) 0.017(5) 0.047(7) -0.007(5) 0.022(6) -0.001(5)
C7 0.049(8) 0.020(6) 0.058(8) -0.005(6) 0.015(6) 0.002(5)
C8 0.075(10) 0.039(7) 0.079(10) 0.015(7) 0.028(8) -0.011(6)
C9 0.033(7) 0.065(9) 0.078(10) 0.021(7) 0.021(7) 0.005(6)
C10 0.055(8) 0.033(7) 0.077(9) 0.002(6) 0.023(7) 0.006(5)
C11 0.077(5) 0.046(4) 0.089(5) -0.019(4) 0.034(4) -0.032(4)
C15 0.020(6) 0.015(5) 0.060(8) -0.011(5) 0.007(5) 0.004(4)
C16 0.032(6) 0.022(5) 0.043(7) -0.006(5) 0.006(5) 0.000(4)
C17 0.034(6) 0.032(6) 0.036(7) 0.002(5) 0.011(5) 0.012(5)
C18 0.016(6) 0.038(6) 0.034(7) -0.003(5) 0.000(5) -0.004(4)
C19 0.020(6) 0.023(5) 0.035(7) 0.003(5) 0.013(5) -0.005(4)
C20 0.028(6) 0.016(5) 0.044(7) 0.007(5) 0.018(5) -0.003(4)
C21 0.019(6) 0.025(6) 0.032(6) -0.001(5) 0.008(5) 0.000(4)
C22 0.031(5) 0.016(5) 0.044(6) 0.014(5) 0.006(5) 0.006(4)
C23 0.034(6) 0.028(6) 0.022(6) 0.006(5) 0.002(5) 0.005(4)
C24 0.084(10) 0.028(6) 0.042(8) 0.007(6) 0.003(7) 0.025(6)
C25 0.134(12) 0.066(9) 0.049(8) 0.016(7) -0.002(8) 0.050(8)
C26 0.111(12) 0.032(7) 0.076(10) 0.001(7) 0.050(9) 0.026(7)
C27 0.070(9) 0.056(8) 0.067(9) -0.035(7) -0.009(7) 0.027(7)
C28 0.030(6) 0.019(5) 0.049(7) 0.006(5) 0.008(5) 0.005(4)
C29 0.045(7) 0.034(6) 0.047(7) 0.007(6) 0.010(6) -0.010(5)
C30 0.028(7) 0.040(7) 0.057(8) -0.006(6) 0.006(6) 0.013(5)
C31 0.057(8) 0.023(6) 0.046(8) -0.001(5) 0.003(6) 0.011(5)
C32 0.027(6) 0.019(5) 0.033(6) 0.005(5) 0.005(5) -0.003(4)
C33 0.020(5) 0.020(5) 0.034(6) 0.006(5) 0.007(5) -0.003(4)
C34 0.034(6) 0.010(5) 0.032(6) -0.001(4) 0.006(5) 0.004(4)
C35 0.010(5) 0.026(6) 0.046(7) 0.003(5) 0.011(5) -0.007(4)
C36 0.027(6) 0.018(5) 0.029(6) 0.002(5) 0.015(5) 0.001(4)
C40 0.023(6) 0.018(5) 0.037(7) -0.004(5) 0.003(5) 0.001(4)
C41 0.061(8) 0.027(6) 0.035(7) -0.008(5) 0.006(6) -0.001(5)
C42 0.121(12) 0.025(7) 0.050(8) -0.020(6) -0.007(8) -0.001(7)
C43 0.066(9) 0.049(8) 0.054(8) -0.005(6) 0.001(7) 0.013(6)
C44 0.100(11) 0.027(6) 0.042(7) -0.005(6) 0.014(7) -0.003(6)
C49 0.030(7) 0.033(6) 0.048(7) 0.003(6) -0.005(6) 0.009(5)
C14 0.062(7) 0.041(6) 0.101(8) -0.015(6) 0.027(6) -0.030(5)
C12 0.094(7) 0.076(7) 0.121(7) -0.012(6) 0.040(6) -0.023(6)
C13 0.108(7) 0.092(7) 0.109(7) -0.010(6) 0.025(6) -0.043(6)
C50 0.034(10) 0.042(8) 0.028(6) 0.003(6) 0.007(7) -0.004(8)
C51 0.042(9) 0.030(7) 0.029(6) -0.001(5) 0.008(6) -0.019(7)
C50A 0.034(10) 0.042(8) 0.028(6) 0.003(6) 0.007(7) -0.004(8)
C51A 0.042(9) 0.030(7) 0.029(6) -0.001(5) 0.008(6) -0.019(7)
C52 0.015(5) 0.027(5) 0.033(6) -0.006(5) 0.008(4) 0.007(4)
C53 0.027(6) 0.021(5) 0.042(7) 0.005(5) 0.010(5) 0.006(4)
C54 0.035(7) 0.009(5) 0.076(9) 0.005(6) 0.019(6) -0.004(4)
C55 0.044(7) 0.024(6) 0.062(9) -0.007(6) 0.029(7) -0.003(5)
C56 0.028(7) 0.018(6) 0.078(10) -0.021(6) 0.002(6) -0.001(4)
C57 0.020(6) 0.018(5) 0.054(8) -0.012(5) 0.006(5) -0.002(4)
C58 0.032(7) 0.052(7) 0.029(7) -0.014(6) 0.004(5) -0.010(5)
C59 0.093(11) 0.082(10) 0.058(9) -0.037(8) 0.031(8) -0.051(8)
C60 0.037(7) 0.043(7) 0.070(9) -0.014(6) 0.023(6) -0.004(5)
C61 0.033(7) 0.044(7) 0.057(8) 0.013(6) 0.006(6) 0.001(5)
C62 0.080(6) 0.049(5) 0.115(7) 0.000(6) 0.023(6) -0.017(5)
C63 0.096(7) 0.067(7) 0.134(8) 0.010(6) 0.014(6) -0.012(6)
C64 0.093(7) 0.084(7) 0.121(8) 0.007(7) 0.010(6) -0.016(6)
C65 0.093(8) 0.073(7) 0.137(8) -0.003(7) 0.024(7) -0.019(6)
C66 0.035(6) 0.014(5) 0.041(7) 0.006(5) 0.015(5) 0.013(4)
C67 0.034(6) 0.031(6) 0.039(7) 0.006(5) 0.012(5) 0.009(5)
C68 0.040(7) 0.020(5) 0.045(7) 0.001(5) 0.011(6) 0.004(5)
C69 0.026(6) 0.030(6) 0.023(6) -0.006(5) -0.014(5) 0.001(5)
C70 0.022(6) 0.026(6) 0.039(6) 0.007(5) 0.001(5) -0.002(4)
C71 0.021(6) 0.042(7) 0.032(6) 0.005(5) -0.004(5) 0.003(5)
C72 0.019(6) 0.053(8) 0.055(8) -0.005(6) 0.002(6) -0.018(5)
C73 0.050(8) 0.034(7) 0.049(8) -0.002(6) 0.005(6) -0.009(6)
C74 0.033(7) 0.022(6) 0.053(7) -0.005(5) -0.002(6) -0.003(5)
C75 0.027(7) 0.043(7) 0.068(8) 0.016(6) 0.006(7) 0.004(5)
C76 0.090(9) 0.044(8) 0.150(11) -0.032(8) 0.028(9) -0.030(7)
C77 0.017(6) 0.029(6) 0.038(6) -0.003(5) 0.008(5) -0.003(4)
C78 0.025(6) 0.034(6) 0.037(7) -0.001(5) -0.002(5) -0.012(5)
C79 0.055(8) 0.027(6) 0.044(7) 0.006(5) 0.009(6) 0.001(5)
C80 0.048(8) 0.029(6) 0.053(8) 0.007(6) 0.021(6) -0.011(5)
C81 0.032(7) 0.032(6) 0.038(7) -0.006(5) 0.006(5) -0.008(5)
C82 0.025(6) 0.042(7) 0.035(6) -0.008(5) 0.000(5) 0.006(5)
C83 0.059(9) 0.051(8) 0.051(8) 0.016(7) -0.008(7) -0.009(7)
C84 0.065(9) 0.035(7) 0.046(8) -0.007(7) 0.021(7) -0.021(7)
C85 0.024(6) 0.030(6) 0.032(6) -0.004(5) 0.000(5) -0.007(4)
C86 0.019(6) 0.027(5) 0.029(6) -0.005(5) 0.002(5) 0.003(4)
C87 0.023(6) 0.038(6) 0.030(6) -0.002(5) 0.011(5) 0.009(5)
C88 0.032(6) 0.029(6) 0.028(6) 0.009(5) 0.009(5) -0.006(5)
C89 0.040(7) 0.025(6) 0.057(8) 0.010(6) 0.015(6) 0.010(5)
C90 0.037(7) 0.020(5) 0.042(7) -0.006(5) 0.015(6) -0.006(4)
C91 0.035(7) 0.034(7) 0.028(6) -0.007(5) 0.004(6) -0.009(5)
C92 0.086(10) 0.029(7) 0.037(8) 0.001(6) 0.009(8) -0.001(7)
C93 0.036(7) 0.024(6) 0.037(7) 0.009(5) 0.008(5) 0.006(5)
C94 0.030(7) 0.033(6) 0.042(7) -0.008(5) 0.000(6) 0.012(5)
C95 0.026(7) 0.074(9) 0.034(7) -0.011(6) -0.006(6) 0.021(6)
C96 0.039(8) 0.052(8) 0.067(9) -0.015(7) 0.009(7) 0.011(6)
C97 0.043(8) 0.043(7) 0.033(7) -0.007(6) 0.006(6) 0.012(5)
C98 0.029(6) 0.027(6) 0.037(7) -0.005(5) -0.015(5) 0.004(5)
C99 0.058(10) 0.090(12) 0.075(12) -0.008(10) 0.015(9) 0.026(9)
C100 0.051(9) 0.064(9) 0.046(9) 0.001(7) 0.006(7) 0.017(7)
C101 0.083(7) 0.091(7) 0.061(6) -0.003(6) 0.022(6) 0.041(6)
C102 0.090(5) 0.105(6) 0.074(5) -0.003(5) 0.024(5) 0.042(5)
C103 0.102(4) 0.116(5) 0.090(4) -0.005(4) 0.028(4) 0.037(4)
C104 0.092(5) 0.110(5) 0.090(5) -0.005(5) 0.033(5) 0.042(5)
C105 0.082(5) 0.103(5) 0.095(5) -0.011(5) 0.038(5) 0.042(5)
C106 0.087(11) 0.031(7) 0.058(9) 0.019(6) 0.010(8) 0.010(6)
C107 0.122(4) 0.137(4) 0.110(4) -0.007(4) 0.027(4) 0.028(4)
C108 0.084(5) 0.109(5) 0.112(6) -0.013(5) 0.038(5) 0.032(5)
C109 0.073(5) 0.064(5) 0.062(4) -0.011(4) 0.007(4) -0.004(4)
C110 0.082(4) 0.076(4) 0.076(4) -0.006(4) 0.011(4) -0.003(4)
C111 0.095(3) 0.094(3) 0.095(3) -0.0007(11) 0.0197(11) -0.0010(10)
C112 0.083(4) 0.090(4) 0.083(4) -0.006(4) 0.014(4) -0.009(4)
C113 0.073(4) 0.089(4) 0.077(4) -0.009(4) 0.010(4) -0.004(4)
C114 0.066(5) 0.071(5) 0.060(4) -0.010(4) 0.012(4) -0.007(4)
C115 0.128(4) 0.108(4) 0.129(4) -0.002(3) 0.021(3) -0.008(3)
C116 0.077(4) 0.114(5) 0.099(5) -0.012(4) 0.012(4) 0.001(4)
C117 0.045(7) 0.035(7) 0.051(8) 0.004(6) 0.015(6) 0.014(6)
C118 0.064(8) 0.029(6) 0.042(7) 0.001(6) 0.002(6) 0.011(6)
C119 0.059(9) 0.041(8) 0.084(10) 0.008(7) -0.004(8) 0.015(7)
C120 0.060(10) 0.052(9) 0.117(13) 0.039(9) 0.021(9) 0.015(7)
C121 0.050(8) 0.046(8) 0.075(9) 0.025(7) -0.002(7) 0.005(6)
C122 0.065(9) 0.040(8) 0.067(9) 0.005(7) 0.014(7) 0.031(7)
C123 0.091(14) 0.078(12) 0.061(11) 0.018(10) -0.023(10) 0.016(10)
C124 0.093(9) 0.071(8) 0.123(9) 0.016(8) 0.000(7) 0.009(7)
C125 0.041(7) 0.037(7) 0.051(8) 0.013(6) -0.002(6) -0.003(5)
C126 0.030(6) 0.036(6) 0.032(7) -0.004(5) 0.007(5) -0.005(5)
C127 0.023(6) 0.037(7) 0.047(7) -0.003(6) 0.005(5) -0.002(5)
C128 0.041(7) 0.026(6) 0.053(8) -0.002(6) 0.010(6) 0.000(5)
C129 0.039(7) 0.025(6) 0.052(8) 0.006(6) 0.001(6) -0.001(5)
C130 0.049(7) 0.018(6) 0.046(7) 0.001(5) 0.010(6) 0.000(5)
C131 0.044(8) 0.028(6) 0.053(8) 0.002(6) 0.002(7) -0.003(5)
C132 0.075(10) 0.034(7) 0.038(8) 0.006(6) 0.008(8) 0.004(7)
C133 0.103(5) 0.078(5) 0.124(6) -0.003(5) 0.044(5) -0.020(5)
C134 0.114(5) 0.085(5) 0.125(6) -0.001(5) 0.034(5) -0.024(5)
C135 0.126(4) 0.107(4) 0.127(4) 0.002(4) 0.021(3) -0.017(3)
C136 0.118(4) 0.103(4) 0.123(4) 0.000(4) 0.029(4) -0.011(4)
C137 0.091(12) 0.057(9) 0.104(12) -0.036(9) 0.021(10) 0.011(8)
C138 0.093(9) 0.081(8) 0.123(9) 0.004(8) 0.008(7) -0.005(7)
C139 0.0889(12) 0.0692(12) 0.1772(13) 0.0028(13) 0.0021(13) -0.0006(12)
O13 0.135(6) 0.112(6) 0.139(6) -0.002(6) 0.011(6) -0.034(6)
C140 0.0891(10) 0.0692(10) 0.1771(11) 0.0028(10) 0.0019(10) -0.0008(10)
C141 0.0895(15) 0.0697(14) 0.1775(15) 0.0022(15) 0.0016(15) -0.0005(14)
O18 0.0895(18) 0.0699(18) 0.1778(18) 0.0016(18) 0.0010(18) -0.0008(18)
C143 0.0892(13) 0.0693(13) 0.1768(13) 0.0030(13) 0.0020(13) -0.0008(13)
O13A 0.135(6) 0.112(6) 0.139(6) -0.002(6) 0.011(6) -0.034(6)
C240 0.0891(10) 0.0692(10) 0.1771(11) 0.0028(10) 0.0019(10) -0.0008(10)
C241 0.0895(15) 0.0697(14) 0.1775(15) 0.0022(15) 0.0016(15) -0.0005(14)
O18A 0.0895(18) 0.0699(18) 0.1778(18) 0.0016(18) 0.0010(18) -0.0008(18)
C243 0.0892(13) 0.0693(13) 0.1768(13) 0.0030(13) 0.0020(13) -0.0008(13)
C142 0.0899(15) 0.0704(15) 0.1777(16) 0.0023(16) 0.0021(16) -0.0004(15)
C144 0.0904(19) 0.0712(18) 0.1778(19) 0.0022(19) 0.0019(19) -0.0001(18)
F1 0.129(7) 0.067(6) 0.175(9) -0.063(6) 0.053(7) -0.049(5)
F2 0.091(7) 0.069(5) 0.174(9) -0.039(6) 0.040(6) -0.051(5)
F3 0.145(8) 0.043(5) 0.181(9) 0.022(5) 0.000(7) -0.039(5)
F4 0.037(5) 0.059(5) 0.135(10) -0.036(7) -0.009(7) 0.023(4)
F5 0.081(9) 0.069(10) 0.088(8) 0.036(6) 0.046(7) 0.028(6)
F6 0.079(7) 0.089(10) 0.055(5) 0.039(6) 0.011(5) 0.051(7)
F7 0.080(8) 0.161(12) 0.076(8) 0.051(7) 0.020(6) 0.084(8)
F8 0.081(8) 0.070(7) 0.080(8) 0.013(6) -0.036(8) 0.017(6)
F9 0.080(8) 0.061(6) 0.101(9) 0.050(7) 0.004(6) -0.019(6)
F19 0.053(6) 0.158(10) 0.043(6) 0.003(7) -0.005(5) 0.055(7)
F20 0.039(6) 0.117(10) 0.115(10) -0.012(8) -0.010(7) 0.003(6)
F21 0.064(6) 0.060(6) 0.117(9) -0.037(6) 0.001(6) 0.036(5)
F4A 0.037(5) 0.059(5) 0.135(10) -0.036(7) -0.009(7) 0.023(4)
F5A 0.081(9) 0.069(10) 0.088(8) 0.036(6) 0.046(7) 0.028(6)
F6A 0.079(7) 0.089(10) 0.055(5) 0.039(6) 0.011(5) 0.051(7)
F7A 0.080(8) 0.161(12) 0.076(8) 0.051(7) 0.020(6) 0.084(8)
F8A 0.081(8) 0.070(7) 0.080(8) 0.013(6) -0.036(8) 0.017(6)
F9A 0.080(8) 0.061(6) 0.101(9) 0.050(7) 0.004(6) -0.019(6)
F19A 0.053(6) 0.158(10) 0.043(6) 0.003(7) -0.005(5) 0.055(7)
F20A 0.039(6) 0.117(10) 0.115(10) -0.012(8) -0.010(7) 0.003(6)
F21A 0.064(6) 0.060(6) 0.117(9) -0.037(6) 0.001(6) 0.036(5)
F10 0.063(5) 0.062(5) 0.071(5) -0.017(4) 0.010(4) -0.022(4)
F11 0.055(5) 0.090(6) 0.072(5) 0.007(4) 0.010(4) -0.038(4)
F12 0.039(4) 0.056(4) 0.066(5) -0.002(4) -0.007(4) -0.013(3)
F13 0.073(5) 0.043(4) 0.044(4) -0.016(3) 0.017(3) -0.008(3)
F14 0.031(4) 0.073(5) 0.042(4) -0.016(3) -0.009(3) 0.013(3)
F15 0.026(4) 0.072(4) 0.051(4) -0.016(3) 0.011(3) 0.000(3)
F16 0.206(9) 0.060(5) 0.066(5) 0.026(4) 0.016(6) 0.050(5)
F17 0.073(5) 0.027(4) 0.097(6) 0.011(4) 0.026(5) 0.015(3)
F18 0.088(6) 0.025(4) 0.152(8) 0.003(4) 0.049(5) -0.009(4)
F22 0.085(6) 0.077(5) 0.066(5) -0.032(4) 0.004(4) 0.007(4)
F23 0.199(10) 0.060(5) 0.055(5) -0.004(4) -0.046(6) -0.002(6)
F24 0.064(6) 0.146(8) 0.074(6) -0.055(6) -0.014(5) 0.015(5)
F25 0.102(6) 0.108(6) 0.162(8) -0.036(6) 0.038(6) 0.012(5)
F26 0.099(6) 0.149(7) 0.115(7) -0.026(6) 0.048(5) 0.016(5)
F27 0.082(6) 0.121(6) 0.132(7) 0.033(6) 0.019(5) 0.027(5)
F28 0.158(8) 0.178(8) 0.105(7) -0.012(6) 0.039(6) 0.038(7)
F29 0.157(8) 0.207(8) 0.117(7) -0.007(7) -0.008(6) 0.052(7)
F30 0.137(7) 0.165(7) 0.129(7) -0.019(7) 0.019(6) 0.000(6)
F31 0.161(8) 0.115(7) 0.201(8) -0.008(7) -0.007(7) -0.044(6)
F32 0.179(8) 0.103(7) 0.184(8) -0.019(7) 0.047(7) -0.022(6)
F33 0.196(9) 0.111(7) 0.169(8) 0.022(7) -0.006(8) -0.020(7)
F34 0.092(6) 0.150(8) 0.185(8) 0.019(7) 0.023(6) -0.012(6)
F35 0.108(6) 0.158(7) 0.107(6) 0.020(6) 0.035(6) 0.047(6)
F36 0.079(6) 0.152(7) 0.140(7) -0.051(6) -0.005(5) 0.018(5)
F37 0.070(7) 0.156(9) 0.164(9) 0.096(8) -0.024(6) -0.002(6)
F38 0.231(12) 0.111(8) 0.092(7) 0.002(6) -0.061(8) 0.058(8)
F39 0.082(6) 0.074(6) 0.087(6) 0.044(5) 0.016(4) 0.037(4)
F40 0.115(8) 0.156(10) 0.148(10) -0.039(8) -0.002(7) -0.044(7)
F41 0.133(9) 0.083(7) 0.179(10) 0.028(7) 0.019(8) -0.033(6)
F42 0.152(10) 0.078(7) 0.250(12) -0.003(7) -0.090(9) -0.023(6)
F43 0.100(6) 0.042(4) 0.060(5) -0.018(4) -0.011(4) 0.026(4)
F44 0.030(4) 0.048(4) 0.056(4) -0.007(3) -0.001(3) -0.015(3)
F45 0.070(5) 0.093(6) 0.079(5) -0.039(5) 0.049(4) -0.051(4)
F46 0.115(6) 0.033(4) 0.076(5) 0.010(4) 0.034(5) 0.015(4)
F47 0.124(7) 0.051(5) 0.068(6) 0.018(4) 0.017(5) 0.042(4)
F48 0.081(5) 0.066(5) 0.082(6) 0.030(4) 0.033(5) 0.043(4)
N1 0.019(5) 0.019(4) 0.039(5) -0.006(4) 0.006(4) -0.003(3)
N2 0.020(4) 0.020(4) 0.025(5) 0.002(4) 0.004(4) 0.004(3)
N3 0.044(6) 0.020(5) 0.037(5) -0.002(4) 0.003(4) 0.010(4)
N4 0.028(5) 0.016(4) 0.035(5) 0.002(4) 0.010(4) 0.008(4)
O1 0.014(3) 0.013(3) 0.051(4) -0.003(3) 0.005(3) -0.005(3)
O2 0.020(4) 0.015(3) 0.037(4) 0.000(3) 0.002(3) -0.001(3)
O3 0.027(4) 0.013(3) 0.037(4) -0.005(3) 0.006(3) 0.005(3)
O4 0.016(3) 0.015(3) 0.038(4) 0.000(3) 0.004(3) -0.002(2)
O5 0.033(4) 0.014(3) 0.039(4) -0.002(3) 0.005(3) 0.004(3)
O6 0.024(4) 0.017(3) 0.033(4) -0.001(3) 0.008(3) -0.002(3)
O7 0.021(3) 0.012(3) 0.031(3) -0.003(2) 0.001(3) -0.008(2)
O8 0.019(4) 0.015(3) 0.039(4) 0.007(3) -0.004(3) 0.006(3)
O9 0.014(3) 0.010(3) 0.050(4) -0.004(3) 0.004(3) -0.001(2)
O10 0.016(3) 0.012(3) 0.044(4) -0.004(3) 0.002(3) 0.001(2)
O11 0.074(6) 0.067(6) 0.166(9) -0.021(7) 0.072(6) -0.027(5)
O12 0.104(5) 0.084(4) 0.124(5) -0.006(5) 0.042(4) -0.018(4)
O14 0.127(5) 0.096(5) 0.130(5) 0.004(4) 0.021(4) -0.026(4)
O15 0.0891(15) 0.0696(14) 0.1776(15) 0.0028(15) 0.0021(15) -0.0004(14)
O16 0.0892(12) 0.0691(12) 0.1772(13) 0.0027(13) 0.0017(13) -0.0009(12)
O17 0.035(5) 0.056(6) 0.188(10) 0.016(6) -0.002(6) 0.005(4)
C38 0.043(7) 0.014(5) 0.044(7) 0.001(5) 0.017(6) 0.004(4)
C39 0.036(6) 0.017(5) 0.049(7) -0.022(5) 0.021(6) -0.008(4)
C37 0.025(6) 0.026(6) 0.054(8) 0.007(6) -0.001(5) 0.009(4)
C45 0.086(7) 0.049(6) 0.114(8) -0.004(6) 0.010(6) 0.031(5)
C46 0.113(9) 0.062(7) 0.122(9) -0.004(7) -0.012(8) 0.040(7)
C47 0.106(8) 0.068(7) 0.138(8) -0.001(7) -0.001(7) 0.014(6)
C48 0.102(9) 0.077(8) 0.136(10) -0.010(8) 0.032(8) 0.035(7)

loop_
_atom_type_symbol
_atom_type_description
_atom_type_scat_dispersion_real
_atom_type_scat_dispersion_imag
_atom_type_scat_source
C C 0.0181 0.0091 'International Tables Vol C Tables 4.2.6.8 and 6.1.1.4'
H H 0.0000 0.0000 'International Tables Vol C Tables 4.2.6.8 and 6.1.1.4'
B B 0.0090 0.0039 'International Tables Vol C Tables 4.2.6.8 and 6.1.1.4'
N N 0.0311 0.0180 'International Tables Vol C Tables 4.2.6.8 and 6.1.1.4'
O O 0.0492 0.0322 'International Tables Vol C Tables 4.2.6.8 and 6.1.1.4'
F F 0.0727 0.0534 'International Tables Vol C Tables 4.2.6.8 and 6.1.1.4'
Al Al 0.2130 0.2455 'International Tables Vol C Tables 4.2.6.8 and 6.1.1.4'
Cl Cl 0.3639 0.7018 'International Tables Vol C Tables 4.2.6.8 and 6.1.1.4'

loop_
_geom_angle_atom_site_label_1
_geom_angle_atom_site_label_2
_geom_angle_atom_site_label_3
_geom_angle
O1 Al1 O9 104.6(3)
O1 Al1 O4 96.7(3)
O9 Al1 O4 105.2(3)
O1 Al1 O2 151.4(3)
O9 Al1 O2 103.9(3)
O4 Al1 O2 76.5(3)
O1 Al1 N1 92.4(3)
O9 Al1 N1 100.3(3)
O4 Al1 N1 149.7(3)
O2 Al1 N1 81.7(3)
O1 Al1 Al2 128.7(2)
O9 Al1 Al2 110.7(2)
O4 Al1 Al2 39.1(2)
O2 Al1 Al2 37.4(2)
N1 Al1 Al2 115.6(3)
O3 Al2 O2 97.1(3)
O3 Al2 O10 105.1(3)
O2 Al2 O10 102.8(3)
O3 Al2 O4 149.9(3)
O2 Al2 O4 77.3(3)
O10 Al2 O4 104.9(3)
O3 Al2 N2 92.2(3)
O2 Al2 N2 152.8(3)
O10 Al2 N2 99.3(3)
O4 Al2 N2 81.8(3)
O3 Al2 Al1 128.4(2)
O2 Al2 Al1 39.2(2)
O10 Al2 Al1 110.0(2)
O4 Al2 Al1 38.2(2)
N2 Al2 Al1 117.3(2)
O5 Al3 O9 102.3(3)
O5 Al3 O8 96.9(3)
O9 Al3 O8 107.8(3)
O5 Al3 O6 156.8(3)
O9 Al3 O6 100.9(3)
O8 Al3 O6 76.5(3)
O5 Al3 N3 92.4(3)
O9 Al3 N3 104.8(4)
O8 Al3 N3 143.2(3)
O6 Al3 N3 81.1(3)
O5 Al3 Al4 131.0(2)
O9 Al3 Al4 109.8(2)
O8 Al3 Al4 38.7(2)
O6 Al3 Al4 37.8(2)
N3 Al3 Al4 113.0(3)
O7 Al4 O10 105.2(3)
O7 Al4 O6 95.5(3)
O10 Al4 O6 104.6(3)
O7 Al4 O8 149.5(3)
O10 Al4 O8 105.3(3)
O6 Al4 O8 77.4(3)
O7 Al4 N4 91.6(3)
O10 Al4 N4 99.9(3)
O6 Al4 N4 151.7(3)
O8 Al4 N4 82.6(3)
O7 Al4 Al3 127.2(2)
O10 Al4 Al3 110.9(2)
O6 Al4 Al3 39.3(2)
O8 Al4 Al3 38.2(2)
N4 Al4 Al3 117.7(3)
C77 B1 C93 104.5(8)
C77 B1 C69 113.1(8)
C93 B1 C69 111.5(8)
C77 B1 C85 113.7(8)
C93 B1 C85 109.7(8)
C69 B1 C85 104.5(8)
C101 B2 C125 111.4(10)
C101 B2 C109 111.1(11)
C125 B2 C109 103.9(11)
C101 B2 C117 105.1(11)
C125 B2 C117 114.3(10)
C109 B2 C117 111.2(10)
O1 C1 C2 119.2(9)
O1 C1 C6 118.4(9)
C2 C1 C6 122.3(9)
C1 C2 C15 125.4(9)
C1 C2 C3 118.2(11)
C15 C2 C3 116.3(10)
C4 C3 C2 122.6(12)
C3 C4 C5 118.0(10)
C3 C4 C11 122.1(12)
C5 C4 C11 119.8(11)
C4 C5 C6 125.1(11)
C1 C6 C5 113.6(10)
C1 C6 C7 123.7(9)
C5 C6 C7 122.7(10)
C6 C7 C9 112.8(10)
C6 C7 C8 114.0(9)
C9 C7 C8 107.0(9)
C6 C7 C10 109.1(9)
C9 C7 C10 108.2(9)
C8 C7 C10 105.4(9)
C12 C11 C14 110.1(10)
C12 C11 C13 112.9(11)
C14 C11 C13 105.5(12)
C12 C11 C4 107.3(11)
C14 C11 C4 110.7(9)
C13 C11 C4 110.4(11)
N1 C15 C2 121.9(10)
N1 C16 C17 105.4(8)
O2 C17 C16 107.1(7)
O3 C18 C23 120.8(9)
O3 C18 C19 120.1(8)
C23 C18 C19 119.0(9)
C20 C19 C18 121.0(9)
C20 C19 C32 117.4(9)
C18 C19 C32 121.6(8)
C21 C20 C19 121.4(10)
C22 C21 C20 115.1(9)
C22 C21 C28 121.4(9)
C20 C21 C28 123.5(9)
C21 C22 C23 129.2(9)
C18 C23 C22 114.2(8)
C18 C23 C24 121.0(8)
C22 C23 C24 124.7(8)
C27 C24 C23 109.1(10)
C27 C24 C26 111.2(9)
C23 C24 C26 110.1(9)
C27 C24 C25 107.9(10)
C23 C24 C25 114.7(8)
C26 C24 C25 103.7(11)
C31 C28 C21 112.6(8)
C31 C28 C29 108.7(9)
C21 C28 C29 111.2(8)
C31 C28 C30 107.4(9)
C21 C28 C30 107.8(8)
C29 C28 C30 109.1(8)
N2 C32 C19 124.5(9)
N2 C33 C34 106.1(7)
O4 C34 C33 108.5(8)
O5 C35 C40 121.9(9)
O5 C35 C36 119.6(9)
C40 C35 C36 118.4(8)
C37 C36 C35 120.7(9)
C37 C36 C49 117.3(9)
C35 C36 C49 121.9(8)
C39 C40 C35 117.2(9)
C39 C40 C41 121.8(9)
C35 C40 C41 121.1(8)
C40 C41 C44 109.9(9)
C40 C41 C42 113.1(9)
C44 C41 C42 104.8(10)
C40 C41 C43 109.6(9)
C44 C41 C43 112.4(9)
C42 C41 C43 107.0(9)
N3 C49 C36 125.2(9)
C51 C50 N3 108.2(16)
O6 C51 C50 114.4(16)
C51A C50A N3 114.2(17)
O6 C51A C50A 109.2(17)
O7 C52 C53 120.6(8)
O7 C52 C57 119.5(9)
C53 C52 C57 119.8(9)
C52 C53 C54 119.3(10)
C52 C53 C66 121.7(9)
C54 C53 C66 119.0(10)
C55 C54 C53 122.3(11)
C54 C55 C56 117.3(10)
C54 C55 C62 122.6(12)
C56 C55 C62 120.1(11)
C55 C56 C57 126.1(10)
C56 C57 C52 114.9(10)
C56 C57 C58 122.9(9)
C52 C57 C58 122.1(8)
C57 C58 C59 113.1(9)
C57 C58 C61 111.5(9)
C59 C58 C61 107.3(10)
C57 C58 C60 110.7(8)
C59 C58 C60 106.3(9)
C61 C58 C60 107.8(9)
C63 C62 C65 123.2(15)
C63 C62 C55 110.0(12)
C65 C62 C55 108.7(12)
C63 C62 C64 104.7(13)
C65 C62 C64 97.8(13)
C55 C62 C64 111.6(12)
N4 C66 C53 124.8(10)
N4 C67 C68 107.5(8)
O8 C68 C67 106.6(8)
C70 C69 C74 112.5(9)
C70 C69 B1 125.0(8)
C74 C69 B1 122.4(8)
C71 C70 C69 124.8(9)
C70 C71 C72 119.6(9)
C70 C71 C75 121.9(9)
C72 C71 C75 118.5(9)
C73 C72 C71 119.3(9)
C74 C73 C72 119.5(10)
C74 C73 C76 120.6(12)
C72 C73 C76 119.8(12)
C73 C74 C69 124.3(9)
F5A C75 F5 35(2)
F5A C75 F6 119(2)
F5 C75 F6 105.7(12)
F5A C75 F6A 114(4)
F5 C75 F6A 87(3)
F6 C75 F6A 28(2)
F5A C75 F4 69(2)
F5 C75 F4 103.9(11)
F6 C75 F4 107.6(10)
F6A C75 F4 134(2)
F5A C75 F4A 111(3)
F5 C75 F4A 139.8(18)
F6 C75 F4A 68.9(17)
F6A C75 F4A 97(3)
F4 C75 F4A 47.1(16)
F5A C75 C71 122(2)
F5 C75 C71 112.1(10)
F6 C75 C71 114.4(11)
F6A C75 C71 104(3)
F4 C75 C71 112.3(9)
F4A C75 C71 105.6(16)
F2 C76 F3 106.4(15)
F2 C76 F1 104.1(13)
F3 C76 F1 103.1(14)
F2 C76 C73 117.1(14)
F3 C76 C73 114.3(15)
F1 C76 C73 110.4(15)
C78 C77 C82 110.5(8)
C78 C77 B1 123.9(8)
C82 C77 B1 125.1(9)
C79 C78 C77 127.6(9)
C78 C79 C80 118.8(9)
C78 C79 C83 124.2(10)
C80 C79 C83 116.8(9)
C81 C80 C79 116.2(9)
C80 C81 C82 121.7(9)
C80 C81 C84 118.0(10)
C82 C81 C84 120.0(10)
C81 C82 C77 124.6(9)
F9 C83 F7A 119(3)
F9 C83 F9A 51.5(19)
F7A C83 F9A 118(3)
F9 C83 F8 106.7(11)
F7A C83 F8 28(2)
F9A C83 F8 132.5(19)
F9 C83 F8A 46.4(17)
F7A C83 F8A 89(3)
F9A C83 F8A 96(3)
F8 C83 F8A 66.5(18)
F9 C83 F7 108.1(11)
F7A C83 F7 75(2)
F9A C83 F7 60.3(19)
F8 C83 F7 102.2(12)
F8A C83 F7 137.8(18)
F9 C83 C79 116.5(10)
F7A C83 C79 119(3)
F9A C83 C79 116.3(18)
F8 C83 C79 111.2(10)
F8A C83 C79 110.8(17)
F7 C83 C79 111.1(10)
F10 C84 F12 106.7(10)
F10 C84 F11 105.9(9)
F12 C84 F11 107.4(10)
F10 C84 C81 112.2(10)
F12 C84 C81 113.3(9)
F11 C84 C81 110.8(10)
C86 C85 C90 113.5(9)
C86 C85 B1 125.6(8)
C90 C85 B1 120.5(8)
C87 C86 C85 122.6(9)
C86 C87 C88 122.5(9)
C86 C87 C91 119.8(9)
C88 C87 C91 117.7(9)
C89 C88 C87 115.9(9)
C88 C89 C90 123.0(9)
C88 C89 C92 119.9(10)
C90 C89 C92 117.1(10)
C89 C90 C85 122.2(9)
F13 C91 F14 107.0(8)
F13 C91 F15 104.8(8)
F14 C91 F15 105.3(8)
F13 C91 C87 114.0(9)
F14 C91 C87 114.0(8)
F15 C91 C87 111.0(8)
F16 C92 F17 106.9(11)
F16 C92 F18 105.7(11)
F17 C92 F18 103.1(9)
F16 C92 C89 114.3(10)
F17 C92 C89 113.1(10)
F18 C92 C89 112.9(11)
C98 C93 C94 114.4(9)
C98 C93 B1 121.8(9)
C94 C93 B1 123.5(9)
C95 C94 C93 122.6(9)
C94 C95 C96 121.7(10)
C94 C95 C99 118.5(9)
C96 C95 C99 119.9(10)
C97 C96 C95 119.5(11)
C96 C97 C98 120.1(10)
C96 C97 C100 122.8(11)
C98 C97 C100 117.1(10)
C93 C98 C97 121.5(9)
F21A C99 F21 129(2)
F21A C99 F19A 111.0(16)
F21 C99 F19A 36.6(17)
F21A C99 F19 62.4(17)
F21 C99 F19 108.7(11)
F19A C99 F19 133.8(19)
F21A C99 F20A 109.2(15)
F21 C99 F20A 71.6(17)
F19A C99 F20A 107.8(15)
F19 C99 F20A 47.9(15)
F21A C99 F20 43.2(18)
F21 C99 F20 106.6(11)
F19A C99 F20 74.2(18)
F19 C99 F20 104.1(11)
F20A C99 F20 144.3(19)
F21A C99 C95 115.0(18)
F21 C99 C95 113.9(11)
F19A C99 C95 110.3(17)
F19 C99 C95 113.3(11)
F20A C99 C95 103.0(18)
F20 C99 C95 109.6(10)
F23 C100 F22 109.9(11)
F23 C100 F24 103.9(11)
F22 C100 F24 101.9(10)
F23 C100 C97 113.1(11)
F22 C100 C97 112.9(10)
F24 C100 C97 114.1(11)
C106 C101 C102 113.6(12)
C106 C101 B2 123.1(12)
C102 C101 B2 123.3(13)
C103 C102 C101 123.8(15)
C102 C103 C104 116.2(15)
C102 C103 C107 120.6(16)
C104 C103 C107 122.3(16)
C105 C104 C103 120.1(15)
C106 C105 C104 120.7(15)
C106 C105 C108 119.9(15)
C104 C105 C108 119.4(15)
C105 C106 C101 125.0(13)
F29 C107 F28 110(2)
F29 C107 F30 121(2)
F28 C107 F30 111.5(18)
F29 C107 C103 107.7(18)
F28 C107 C103 103.5(17)
F30 C107 C103 101.2(16)
F25 C108 F26 113.9(17)
F25 C108 F27 98.8(15)
F26 C108 F27 104.6(14)
F25 C108 C105 115.3(14)
F26 C108 C105 115.1(16)
F27 C108 C105 106.9(15)
C110 C109 C114 112.1(13)
C110 C109 B2 122.6(12)
C114 C109 B2 124.8(12)
C109 C110 C111 124.0(15)
C112 C111 C110 121.8(17)
C112 C111 C115 120.3(18)
C110 C111 C115 117.3(17)
C111 C112 C113 118.5(16)
C114 C113 C112 118.6(14)
C114 C113 C116 116.9(15)
C112 C113 C116 124.5(15)
C113 C114 C109 124.6(13)
F33 C115 F32 104(2)
F33 C115 F31 105(2)
F32 C115 F31 103.5(19)
F33 C115 C111 117(2)
F32 C115 C111 113(2)
F31 C115 C111 112.5(19)
F35 C116 F36 109.5(17)
F35 C116 F34 98.7(15)
F36 C116 F34 104.0(16)
F35 C116 C113 114.8(17)
F36 C116 C113 118.9(16)
F34 C116 C113 108.2(16)
C118 C117 C122 115.3(10)
C118 C117 B2 120.3(10)
C122 C117 B2 123.5(10)
C119 C118 C117 123.5(11)
C118 C119 C120 119.3(11)
C118 C119 C123 121.9(13)
C120 C119 C123 118.9(12)
C121 C120 C119 117.3(12)
C120 C121 C122 121.6(12)
C120 C121 C124 118.9(13)
C122 C121 C124 118.8(12)
C121 C122 C117 122.2(11)
F38 C123 F39 105.7(14)
F38 C123 F37 112.3(15)
F39 C123 F37 102.4(14)
F38 C123 C119 111.9(14)
F39 C123 C119 115.5(14)
F37 C123 C119 108.8(14)
F42 C124 F41 112.6(19)
F42 C124 F40 101.0(19)
F41 C124 F40 90.5(13)
F42 C124 C121 124.2(17)
F41 C124 C121 109.6(15)
F40 C124 C121 113.5(16)
C130 C125 C126 114.5(9)
C130 C125 B2 120.2(10)
C126 C125 B2 124.5(9)
C127 C126 C125 121.3(9)
C128 C127 C126 121.4(10)
C128 C127 C131 118.6(10)
C126 C127 C131 120.0(9)
C129 C128 C127 117.6(10)
C130 C129 C128 121.3(9)
C130 C129 C132 118.8(11)
C128 C129 C132 119.9(10)
C129 C130 C125 123.8(10)
F44 C131 F43 106.1(8)
F44 C131 F45 105.1(9)
F43 C131 F45 105.9(10)
F44 C131 C127 112.3(9)
F43 C131 C127 113.9(10)
F45 C131 C127 112.9(9)
F48 C132 F47 109.2(11)
F48 C132 F46 106.7(10)
F47 C132 F46 104.1(10)
F48 C132 C129 112.9(10)
F47 C132 C129 114.0(10)
F46 C132 C129 109.2(10)
O11 C133 O12 116.0(19)
O11 C133 C134 126(2)
O12 C133 C134 118.1(17)
O14 C134 C137 109.1(15)
O14 C134 C133 104.4(15)
C137 C134 C133 116.0(16)
O13A C135 O13 54(2)
O13A C135 O14 119(2)
O13 C135 O14 122.0(19)
O13A C135 C136 123(2)
O13 C135 C136 123(2)
O14 C135 C136 107.3(17)
O12 C136 C138 110.4(15)
O12 C136 C135 109.2(14)
C138 C136 C135 108.4(16)
O17 C139 O15 119.9(19)
O17 C139 C140 129(2)
O15 C139 C140 106(2)
O17 C139 C240 118(2)
O15 C139 C240 120(2)
C140 C139 C240 39.5(19)
O16 C140 C139 113.4(19)
O16 C140 C143 98(2)
C139 C140 C143 104(2)
O18 C141 O16 120.1(19)
O18 C141 C142 128(2)
O16 C141 C142 111.4(14)
C139 C240 C243 116(3)
C139 C240 O16 111(2)
C243 C240 O16 125(3)
O18A C241 O16 115(2)
O18A C241 C142 131(3)
O16 C241 C142 111.8(16)
C241 C142 C141 11(2)
C241 C142 O15 122.6(15)
C141 C142 O15 119.6(14)
C241 C142 C144 120.2(14)
C141 C142 C144 117.9(14)
O15 C142 C144 113.5(14)
C15 N1 C16 120.9(8)
C15 N1 Al1 126.9(8)
C16 N1 Al1 112.2(5)
C32 N2 C33 121.9(8)
C32 N2 Al2 125.2(7)
C33 N2 Al2 112.7(6)
C49 N3 C50A 118.9(11)
C49 N3 C50 119.6(11)
C50A N3 C50 29.3(10)
C49 N3 Al3 125.5(7)
C50A N3 Al3 113.6(10)
C50 N3 Al3 113.0(9)
C66 N4 C67 121.6(9)
C66 N4 Al4 126.3(7)
C67 N4 Al4 112.1(6)
C1 O1 Al1 132.7(6)
C17 O2 Al2 132.4(5)
C17 O2 Al1 118.1(5)
Al2 O2 Al1 103.3(3)
C18 O3 Al2 131.6(6)
C34 O4 Al1 132.8(5)
C34 O4 Al2 118.8(5)
Al1 O4 Al2 102.7(3)
C35 O5 Al3 132.3(6)
C51A O6 C51 21.8(14)
C51A O6 Al4 124.7(11)
C51 O6 Al4 140.3(10)
C51A O6 Al3 121.3(10)
C51 O6 Al3 115.3(10)
Al4 O6 Al3 103.0(3)
C52 O7 Al4 132.1(6)
C68 O8 Al3 133.0(5)
C68 O8 Al4 120.0(5)
Al3 O8 Al4 103.0(3)
Al1 O9 Al3 139.2(3)
Al4 O10 Al2 139.2(3)
C133 O12 C136 116.6(15)
C135 O14 C134 126.3(15)
C139 O15 C142 120.6(16)
C141 O16 C241 12(3)
C141 O16 C140 114.8(16)
C241 O16 C140 109.9(18)
C141 O16 C240 126(2)
C241 O16 C240 130.1(18)
C140 O16 C240 40.2(18)
Cl2 C150 Cl1 109.3(9)
Cl2 C150 Cl3A 120.5(10)
Cl1 C150 Cl3A 108.7(9)
Cl2 C150 Cl3 100.3(8)
Cl1 C150 Cl3 111.8(8)
Cl3A C150 Cl3 22.1(4)
Cl6 C151 Cl4 113.2(8)
Cl6 C151 Cl5 110.8(8)
Cl4 C151 Cl5 108.5(7)
Cl7A C152 Cl9 90.6(10)
Cl7A C152 Cl8 115.9(11)
Cl9 C152 Cl8 119.8(11)
Cl7A C152 Cl7 27.9(5)
Cl9 C152 Cl7 114.4(10)
Cl8 C152 Cl7 90.4(8)
Cl7A C152 Cl8A 140.1(12)
Cl9 C152 Cl8A 114.2(10)
Cl8 C152 Cl8A 24.8(6)
Cl7 C152 Cl8A 113.2(10)
Cl7A C152 Cl9A 114.0(11)
Cl9 C152 Cl9A 23.5(6)
Cl8 C152 Cl9A 104.9(10)
Cl7 C152 Cl9A 136.1(11)
Cl8A C152 Cl9A 93.1(10)
Cl12 C153 Cl11 110.1(11)
Cl12 C153 Cl10 115.8(12)
Cl11 C153 Cl10 131.6(14)
Cl12 C153 Cl22 49.2(11)
Cl11 C153 Cl22 93.8(15)
Cl10 C153 Cl22 104.4(16)
Cl13 C154 Cl14 106.7(15)
Cl13 C154 Cl25 139(2)
Cl14 C154 Cl25 59.3(14)
Cl13 C154 Cl23 43.1(7)
Cl14 C154 Cl23 116.2(19)
Cl25 C154 Cl23 104.6(18)
Cl13 C154 Cl15 90.1(14)
Cl14 C154 Cl15 101.8(17)
Cl25 C154 Cl15 59.7(15)
Cl23 C154 Cl15 47.6(11)
Cl13 C154 Cl24 86.6(12)
Cl14 C154 Cl24 33.2(8)
Cl25 C154 Cl24 91.9(16)
Cl23 C154 Cl24 117.3(17)
Cl15 C154 Cl24 129(2)
Cl17 C155 Cl18 110.6(16)
Cl17 C155 Cl16 105.7(15)
Cl18 C155 Cl16 109.3(16)
Cl28 C255 Cl27 110.3(15)
Cl28 C255 Cl26 110.4(15)
Cl27 C255 Cl26 107.8(15)
C37 C38 C39 117.4(9)
C37 C38 C45 121.8(11)
C39 C38 C45 120.9(10)
C40 C39 C38 125.3(9)
C38 C37 C36 121.0(10)
C47 C45 C38 114.5(12)
C47 C45 C46 124.7(14)
C38 C45 C46 111.1(12)
C47 C45 C48 104.8(14)
C38 C45 C48 104.7(12)
C46 C45 C48 92.1(12)

loop_
_geom_bond_atom_site_label_1
_geom_bond_atom_site_label_2
_geom_bond_distance
Al1 O1 1.756(7)
Al1 O9 1.805(6)
Al1 O4 1.839(6)
Al1 O2 1.886(6)
Al1 N1 1.948(8)
Al1 Al2 2.901(4)
Al2 O3 1.753(6)
Al2 O2 1.813(6)
Al2 O10 1.817(6)
Al2 O4 1.877(6)
Al2 N2 1.943(8)
Al3 O5 1.758(7)
Al3 O9 1.809(6)
Al3 O8 1.845(7)
Al3 O6 1.886(6)
Al3 N3 1.931(8)
Al3 Al4 2.905(4)
Al4 O7 1.766(6)
Al4 O10 1.786(6)
Al4 O6 1.826(6)
Al4 O8 1.866(7)
Al4 N4 1.938(9)
B1 C77 1.599(14)
B1 C93 1.617(15)
B1 C69 1.646(15)
B1 C85 1.663(16)
B2 C101 1.60(2)
B2 C125 1.646(17)
B2 C109 1.66(2)
B2 C117 1.656(17)
C1 O1 1.371(10)
C1 C2 1.398(14)
C1 C6 1.428(14)
C2 C15 1.431(15)
C2 C3 1.430(14)
C3 C4 1.317(16)
C4 C5 1.406(17)
C4 C11 1.554(15)
C5 C6 1.420(14)
C6 C7 1.471(15)
C7 C9 1.519(15)
C7 C8 1.534(15)
C7 C10 1.571(14)
C11 C12 1.500(13)
C11 C14 1.517(13)
C11 C13 1.548(14)
C15 N1 1.318(12)
C16 N1 1.459(12)
C16 C17 1.525(13)
C17 O2 1.435(11)
C18 O3 1.352(11)
C18 C23 1.382(11)
C18 C19 1.428(13)
C19 C20 1.398(12)
C19 C32 1.449(13)
C20 C21 1.367(13)
C21 C22 1.333(12)
C21 C28 1.511(13)
C22 C23 1.430(12)
C23 C24 1.551(12)
C24 C27 1.537(17)
C24 C26 1.540(17)
C24 C25 1.603(15)
C28 C31 1.503(14)
C28 C29 1.543(14)
C28 C30 1.577(13)
C32 N2 1.302(11)
C33 N2 1.472(11)
C33 C34 1.504(12)
C34 O4 1.401(11)
C35 O5 1.354(11)
C35 C40 1.393(13)
C35 C36 1.437(13)
C36 C37 1.401(12)
C36 C49 1.431(14)
C40 C39 1.386(13)
C40 C41 1.522(14)
C41 C44 1.526(15)
C41 C42 1.540(14)
C41 C43 1.568(16)
C49 N3 1.303(12)
C50 C51 1.429(12)
C50 N3 1.474(17)
C51 O6 1.405(15)
C50A C51A 1.414(12)
C50A N3 1.472(17)
C51A O6 1.399(16)
C52 O7 1.330(10)
C52 C53 1.407(13)
C52 C57 1.423(13)
C53 C54 1.420(13)
C53 C66 1.443(14)
C54 C55 1.330(15)
C55 C56 1.370(15)
C55 C62 1.577(17)
C56 C57 1.407(14)
C57 C58 1.516(14)
C58 C59 1.522(14)
C58 C61 1.522(15)
C58 C60 1.581(14)
C62 C63 1.45(2)
C62 C65 1.54(2)
C62 C64 1.63(2)
C66 N4 1.272(12)
C67 N4 1.468(12)
C67 C68 1.547(13)
C68 O8 1.429(12)
C69 C70 1.411(13)
C69 C74 1.409(13)
C70 C71 1.348(13)
C71 C72 1.388(14)
C71 C75 1.505(15)
C72 C73 1.372(15)
C73 C74 1.369(14)
C73 C76 1.469(17)
C75 F5A 1.308(17)
C75 F5 1.312(11)
C75 F6 1.320(11)
C75 F6A 1.327(17)
C75 F4 1.330(11)
C75 F4A 1.340(17)
C76 F2 1.305(17)
C76 F3 1.29(2)
C76 F1 1.37(2)
C77 C78 1.422(13)
C77 C82 1.423(13)
C78 C79 1.316(13)
C79 C80 1.457(15)
C79 C83 1.469(16)
C80 C81 1.384(14)
C81 C82 1.364(13)
C81 C84 1.517(15)
C83 F9 1.305(11)
C83 F7A 1.320(17)
C83 F9A 1.316(16)
C83 F8 1.336(11)
C83 F8A 1.320(17)
C83 F7 1.334(12)
C84 F10 1.329(13)
C84 F12 1.317(13)
C84 F11 1.341(12)
C85 C86 1.403(13)
C85 C90 1.437(13)
C86 C87 1.379(13)
C87 C88 1.390(13)
C87 C91 1.510(14)
C88 C89 1.369(14)
C89 C90 1.370(14)
C89 C92 1.483(15)
C91 F13 1.335(11)
C91 F14 1.329(11)
C91 F15 1.369(12)
C92 F16 1.324(13)
C92 F17 1.348(15)
C92 F18 1.365(14)
C93 C98 1.401(13)
C93 C94 1.431(13)
C94 C95 1.337(14)
C95 C96 1.363(15)
C95 C99 1.559(17)
C96 C97 1.355(15)
C97 C98 1.413(14)
C97 C100 1.484(16)
C99 F21A 1.272(15)
C99 F21 1.296(11)
C99 F19A 1.299(15)
C99 F19 1.309(12)
C99 F20A 1.317(15)
C99 F20 1.344(12)
C100 F23 1.299(14)
C100 F22 1.349(13)
C100 F24 1.337(15)
C101 C106 1.453(19)
C101 C102 1.45(2)
C102 C103 1.40(2)
C103 C104 1.47(2)
C103 C107 1.61(2)
C104 C105 1.41(2)
C105 C106 1.316(18)
C105 C108 1.567(19)
C107 F29 1.19(2)
C107 F28 1.36(2)
C107 F30 1.43(2)
C108 F25 1.291(19)
C108 F26 1.270(18)
C108 F27 1.38(2)
C109 C110 1.365(18)
C109 C114 1.426(18)
C110 C111 1.38(2)
C111 C112 1.34(2)
C111 C115 1.49(3)
C112 C113 1.39(2)
C113 C114 1.375(18)
C113 C116 1.51(2)
C115 F33 1.28(2)
C115 F32 1.27(2)
C115 F31 1.32(2)
C116 F35 1.254(19)
C116 F36 1.274(19)
C116 F34 1.37(2)
C117 C118 1.395(15)
C117 C122 1.390(16)
C118 C119 1.368(15)
C119 C120 1.433(18)
C119 C123 1.488(18)
C120 C121 1.360(17)
C121 C122 1.387(15)
C121 C124 1.49(2)
C123 F38 1.304(18)
C123 F39 1.283(16)
C123 F37 1.38(2)
C124 F42 1.086(17)
C124 F41 1.42(2)
C124 F40 1.43(2)
C125 C130 1.409(14)
C125 C126 1.428(15)
C126 C127 1.391(14)
C127 C128 1.396(14)
C127 C131 1.499(15)
C128 C129 1.382(15)
C129 C130 1.359(14)
C129 C132 1.494(15)
C131 F44 1.339(12)
C131 F43 1.325(12)
C131 F45 1.329(13)
C132 F48 1.292(14)
C132 F47 1.319(13)
C132 F46 1.385(14)
C133 O11 1.090(18)
C133 O12 1.31(2)
C133 C134 1.56(2)
C134 O14 1.414(19)
C134 C137 1.44(2)
C135 O13A 1.138(15)
C135 O13 1.131(14)
C135 O14 1.32(2)
C135 C136 1.566(17)
C136 O12 1.324(14)
C136 C138 1.51(2)
C139 O17 1.15(2)
C139 O15 1.28(2)
C139 C140 1.47(2)
C139 C240 1.49(2)
C140 O16 1.44(2)
C140 C143 1.561(16)
C141 O18 1.136(12)
C141 O16 1.30(2)
C141 C142 1.452(18)
C240 C243 1.555(17)
C240 O16 1.47(3)
C241 O18A 1.110(15)
C241 O16 1.31(2)
C241 C142 1.441(18)
C142 O15 1.442(18)
C142 C144 1.472(15)
C150 Cl2 1.757(15)
C150 Cl1 1.781(16)
C150 Cl3A 1.788(17)
C150 Cl3 1.819(17)
C151 Cl6 1.665(12)
C151 Cl4 1.755(11)
C151 Cl5 1.776(12)
C152 Cl7A 1.658(19)
C152 Cl9 1.607(17)
C152 Cl8 1.654(16)
C152 Cl7 1.827(17)
C152 Cl8A 1.785(19)
C152 Cl9A 1.82(2)
C153 Cl12 1.713(15)
C153 Cl11 1.719(14)
C153 Cl10 1.726(14)
C153 Cl22 1.756(17)
C154 Cl13 1.786(18)
C154 Cl14 1.792(19)
C154 Cl25 1.81(2)
C154 Cl23 1.822(19)
C154 Cl15 1.842(19)
C154 Cl24 1.853(19)
C155 Cl17 1.725(18)
C155 Cl18 1.727(18)
C155 Cl16 1.755(18)
C255 Cl28 1.718(18)
C255 Cl27 1.732(18)
C255 Cl26 1.741(19)
C38 C37 1.347(14)
C38 C39 1.397(14)
C38 C45 1.536(15)
C45 C47 1.45(2)
C45 C46 1.52(2)
C45 C48 1.63(2)
